data_4115690
loop_
_publ_author_name
'Sarah L. Hinchley'
'Carole A. Morrison'
'David W. H. Rankin'
'Charles L. B. Macdonald'
'Robert J. Wiacek'
'Andreas Voigt'
'Alan H. Cowley'
'Michael F. Lappert'
'Grete Gundersen'
'Jason A. C. Clyburne'
'Philip P. Power'

_publ_section_title
;
 Spontaneous Generation of Stable Pnictinyl Radicals from
 "Jack-in-the-Box" Dipnictines: A Solid-State, Gas-Phase, and Theoretical
 Investigation of the Origins of Steric Stabilization1
;
_journal_name_full 'Journal of the American Chemical Society'
_journal_page_first 9045
_journal_page_last 9053
_journal_paper_doi 10.1021/ja010615b
_journal_volume 123
_journal_year 2001
_chemical_compound_source selfmade
_chemical_formula_moiety 'C28 H76 As2 Si8'
_chemical_formula_structural 'C28 H76 As2 Si8'
_chemical_formula_sum 'C28 H76 As2 Si8'
_chemical_formula_weight 787.45
_chemical_name_common tetra(disyl)diarsine
_chemical_name_systematic
;
  ?
;
_space_group_IT_number 2
_symmetry_cell_setting triclinic
_symmetry_space_group_name_Hall '-P 1'
_symmetry_space_group_name_H-M 'P -1'
_atom_sites_solution_hydrogens geom
_atom_sites_solution_primary direct
_atom_sites_solution_secondary difmap
_audit_creation_method SHELXL
_cell_angle_alpha 102.11(3)
_cell_angle_beta 104.54(3)
_cell_angle_gamma 102.35(3)
_cell_formula_units_Z 16
_cell_length_a 20.348(4)
_cell_length_b 26.342(5)
_cell_length_c 37.012(7)
_cell_measurement_reflns_used n/a
_cell_measurement_temperature 153(2)
_cell_measurement_theta_max n/a
_cell_measurement_theta_min n/a
_cell_volume 18016(8)
_computing_cell_refinement DENZO-SMN
_computing_data_collection 'Collect software, Nonius B.V. 1998'
_computing_data_reduction DENZO-SMN
_computing_molecular_graphics 'SHELXTL-Plus, XP, Siemens, 1994'
_computing_publication_material 'SHELXTL-Plus, XCIF, Siemens, 1994'
_computing_structure_refinement 'SHELXL-93 (Sheldrick, 1993)'
_computing_structure_solution 'SHELXS-86 (Sheldrick, 1990)'
_diffrn_ambient_temperature 153(2)
_diffrn_measurement_device 'Nonius KAPPA-CCD'
_diffrn_measurement_method '\w scans'
_diffrn_radiation_monochromator graphite
_diffrn_radiation_source 'fine-focus sealed tube'
_diffrn_radiation_type MoK\a
_diffrn_radiation_wavelength 0.71073
_diffrn_reflns_av_R_equivalents 0.0614
_diffrn_reflns_av_sigmaI/netI 0.0524
_diffrn_reflns_limit_h_max 6
_diffrn_reflns_limit_h_min -6
_diffrn_reflns_limit_k_max 29
_diffrn_reflns_limit_k_min -34
_diffrn_reflns_limit_l_max 48
_diffrn_reflns_limit_l_min -42
_diffrn_reflns_number 100000
_diffrn_reflns_theta_max 27.47
_diffrn_reflns_theta_min 2.92
_diffrn_standards_decay_% n/a
_diffrn_standards_interval_count n/a
_diffrn_standards_number n/a
_exptl_absorpt_coefficient_mu 1.713
_exptl_absorpt_correction_T_max n/a
_exptl_absorpt_correction_T_min n/a
_exptl_absorpt_correction_type none
_exptl_crystal_colour yellow
_exptl_crystal_density_diffrn 1.161
_exptl_crystal_density_meas ?
_exptl_crystal_density_method n/a
_exptl_crystal_description paralellepiped
_exptl_crystal_F_000 6752
_exptl_crystal_size_max 0.2
_exptl_crystal_size_mid 0.1
_exptl_crystal_size_min 0.1
_refine_diff_density_max 0.536
_refine_diff_density_min -0.522
_refine_diff_density_rms 0.062
_refine_ls_extinction_method none
_refine_ls_goodness_of_fit_all 1.511
_refine_ls_goodness_of_fit_obs 1.713
_refine_ls_matrix_type fullcycle
_refine_ls_number_parameters 2737
_refine_ls_number_reflns 27654
_refine_ls_number_restraints 0
_refine_ls_restrained_S_all 1.519
_refine_ls_restrained_S_obs 1.713
_refine_ls_R_factor_all 0.0913
_refine_ls_R_factor_obs 0.0531
_refine_ls_shift/esd_max -2.089
_refine_ls_shift/esd_mean 0.059
_refine_ls_structure_factor_coef Fsqd
_refine_ls_weighting_details 'w=1/[\s^2^(Fo^2^)+(0.0431P)^2^+0.0000P] where P=(Fo^2^+2Fc^2^)/3'
_refine_ls_weighting_scheme calc
_refine_ls_wR_factor_all 0.1344
_refine_ls_wR_factor_obs 0.1213
_reflns_number_observed 18677
_reflns_number_total 27687
_reflns_observed_criterion >2sigma(I)
_cod_data_source_file ja010615b_4.cif
_cod_data_source_block final
_cod_depositor_comments
;
The following automatic conversions were performed:

'_exptl_crystal_density_meas' value 'n/a' was changed to '?' - the
value is perceived as not measured.

Automatic conversion script
Id: cif_fix_values 3008 2015-01-20 13:52:24Z robertas 

The following automatic conversions were performed:

'_refine_ls_weighting_scheme' value 'calc
w=1/[\s^2^(Fo^2^)+(0.0431P)^2^+0.0000P] where P=(Fo^2^+2Fc^2^)/3' was
changed to 'calc'. New tag '_refine_ls_weighting_details' was
created. The value of the new tag was set to
'w=1/[\s^2^(Fo^2^)+(0.0431P)^2^+0.0000P] where P=(Fo^2^+2Fc^2^)/3'.

Automatic conversion script
Id: cif_fix_values 3143 2015-03-26 13:38:13Z robertas 
;
_cod_original_cell_volume 18015.1(63)
_cod_database_code 4115690

loop_
_symmetry_equiv_pos_as_xyz
'x, y, z'
'-x, -y, -z'

loop_
_atom_site_aniso_label
_atom_site_aniso_U_11
_atom_site_aniso_U_22
_atom_site_aniso_U_33
_atom_site_aniso_U_23
_atom_site_aniso_U_13
_atom_site_aniso_U_12
As11 0.032(2) 0.0159(3) 0.0206(3) 0.0027(2) 0.0053(5) 0.0025(5)
As12 0.024(2) 0.0153(3) 0.0202(3) 0.0024(2) 0.0070(5) 0.0045(5)
C11 0.000(14) 0.027(3) 0.017(3) -0.003(2) 0.005(5) 0.004(5)
C12 0.018(15) 0.019(3) 0.026(3) 0.004(3) 0.007(5) 0.008(5)
C13 0.000(14) 0.018(3) 0.029(3) 0.006(2) 0.011(5) 0.003(5)
C14 0.000(15) 0.022(3) 0.025(3) -0.007(3) -0.007(5) 0.002(5)
Si11 0.022(6) 0.0171(9) 0.0295(10) 0.0033(7) 0.008(2) -0.001(2)
Si12 0.040(6) 0.0330(11) 0.0204(10) -0.0001(8) 0.003(2) 0.009(2)
Si13 0.032(7) 0.0319(11) 0.0414(12) 0.0066(9) 0.013(2) 0.011(2)
Si14 0.044(7) 0.0261(10) 0.0276(11) 0.0025(8) -0.001(2) 0.003(2)
Si15 0.062(5) 0.0153(8) 0.0303(10) -0.0026(7) 0.010(2) 0.0055(15)
Si16 0.025(5) 0.0184(8) 0.0335(10) 0.0076(7) 0.006(2) -0.0004(14)
Si17 0.034(6) 0.0168(9) 0.0418(12) 0.0065(8) 0.017(2) 0.004(2)
Si18 0.032(5) 0.0231(9) 0.0317(10) 0.0032(8) 0.003(2) -0.002(2)
C111 0.000(19) 0.026(4) 0.051(4) 0.007(3) 0.010(6) 0.020(6)
C112 0.041(16) 0.025(3) 0.036(4) 0.004(3) 0.017(6) 0.019(5)
C113 0.065(18) 0.024(3) 0.040(4) -0.002(3) 0.014(6) -0.002(6)
C121 0.110(18) 0.038(4) 0.020(3) -0.005(3) 0.019(6) 0.019(6)
C122 0.033(15) 0.050(4) 0.028(4) 0.015(3) 0.020(5) 0.037(6)
C123 0.036(20) 0.043(4) 0.042(4) -0.007(4) -0.007(7) 0.001(7)
C131 0.044(17) 0.083(6) 0.041(5) 0.012(4) 0.029(7) 0.016(7)
C132 0.050(17) 0.051(5) 0.063(5) 0.007(4) 0.034(7) 0.023(7)
C133 0.013(17) 0.056(5) 0.089(6) 0.040(4) 0.042(8) 0.032(7)
C141 0.061(23) 0.039(4) 0.047(5) 0.006(3) -0.017(8) 0.011(7)
C142 0.051(16) 0.033(4) 0.044(4) -0.006(3) -0.003(6) 0.006(6)
C143 0.068(17) 0.043(4) 0.027(4) 0.011(3) 0.013(6) 0.022(6)
C151 0.096(17) 0.030(4) 0.040(4) -0.001(3) 0.039(6) -0.002(6)
C152 0.037(16) 0.029(4) 0.053(5) -0.003(3) 0.021(6) 0.010(6)
C153 0.091(16) 0.030(4) 0.029(4) -0.002(3) 0.008(6) 0.027(6)
C161 0.059(15) 0.019(3) 0.049(4) 0.001(3) 0.005(6) 0.001(5)
C162 0.017(15) 0.039(4) 0.042(4) 0.013(3) 0.005(6) -0.003(6)
C163 0.059(15) 0.023(3) 0.041(4) 0.011(3) 0.013(6) -0.007(5)
C171 0.025(18) 0.036(4) 0.052(5) 0.018(4) 0.016(7) 0.015(6)
C172 0.050(17) 0.020(3) 0.066(5) 0.001(3) 0.024(7) -0.002(5)
C173 0.025(16) 0.034(4) 0.052(4) 0.017(3) 0.030(6) 0.025(6)
C181 0.051(15) 0.030(3) 0.029(4) 0.005(3) -0.002(5) -0.001(5)
C182 0.003(16) 0.034(4) 0.049(4) 0.003(3) 0.014(6) -0.005(5)
C183 0.028(17) 0.045(4) 0.040(4) 0.010(3) 0.011(6) 0.005(6)
As21 0.033(2) 0.0168(3) 0.0203(3) 0.0043(3) 0.0061(5) 0.0058(5)
As22 0.034(3) 0.0154(3) 0.0221(3) 0.0031(2) 0.0074(6) 0.0038(6)
C21 0.054(17) 0.016(3) 0.033(4) -0.005(3) 0.015(6) 0.002(5)
C22 0.028(15) 0.023(3) 0.025(3) 0.004(3) 0.004(5) 0.012(5)
C23 0.046(17) 0.015(3) 0.037(4) 0.004(3) -0.023(6) 0.009(5)
C24 0.000(14) 0.021(3) 0.030(3) 0.002(3) 0.018(5) -0.004(5)
Si21 0.044(6) 0.0363(11) 0.0414(12) -0.0009(9) 0.006(2) -0.002(2)
Si22 0.103(6) 0.0329(11) 0.0578(14) 0.0166(10) 0.043(2) 0.012(2)
Si23 0.081(6) 0.0272(10) 0.0273(10) -0.0056(8) -0.003(2) 0.017(2)
Si24 0.117(11) 0.0272(10) 0.0469(14) 0.0188(9) 0.018(3) 0.014(3)
Si25 0.040(7) 0.0345(11) 0.0413(12) -0.0029(9) 0.013(2) 0.003(2)
Si26 0.052(8) 0.0373(11) 0.0371(12) 0.0138(9) 0.001(2) 0.007(2)
Si27 0.040(5) 0.0356(11) 0.0222(10) 0.0008(8) 0.002(2) -0.002(2)
Si28 0.037(7) 0.0168(9) 0.0349(11) 0.0017(8) 0.015(2) 0.004(2)
C211 0.044(17) 0.042(4) 0.067(5) 0.005(4) 0.013(7) 0.007(6)
C212 0.127(18) 0.071(5) 0.029(4) 0.004(4) 0.003(7) 0.021(7)
C213 0.000(19) 0.052(5) 0.107(7) 0.002(5) 0.004(8) 0.007(7)
C221 0.077(17) 0.036(4) 0.062(5) 0.007(4) 0.039(7) 0.013(6)
C222 0.059(17) 0.051(4) 0.050(5) 0.033(4) 0.050(7) 0.050(6)
C223 0.125(19) 0.052(5) 0.095(7) 0.016(5) 0.064(9) 0.012(7)
C231 0.177(19) 0.072(5) 0.021(4) -0.001(3) 0.009(6) 0.049(8)
C232 0.041(22) 0.037(4) 0.055(5) -0.001(3) 0.016(7) 0.013(6)
C233 0.049(24) 0.057(5) 0.072(6) -0.035(4) -0.004(7) 0.001(7)
C241 0.177(19) 0.044(4) 0.078(6) 0.035(4) 0.082(8) 0.052(7)
C242 0.231(40) 0.038(5) 0.084(7) 0.010(4) 0.030(15) 0.010(13)
C243 0.136(18) 0.059(5) 0.045(5) 0.026(4) 0.029(7) 0.041(7)
C251 0.086(17) 0.065(5) 0.042(5) 0.012(4) 0.033(7) 0.007(7)
C252 0.106(20) 0.042(5) 0.099(7) -0.004(4) 0.050(9) 0.013(7)
C253 0.060(17) 0.039(4) 0.065(5) 0.007(4) 0.033(7) 0.013(6)
C261 0.007(15) 0.056(5) 0.028(4) -0.012(3) -0.006(5) -0.007(6)
C262 0.074(18) 0.061(5) 0.051(5) 0.030(4) 0.004(7) 0.008(7)
C263 0.032(24) 0.069(6) 0.087(7) 0.042(5) 0.001(8) 0.040(8)
C271 0.068(21) 0.035(4) 0.045(4) 0.002(3) 0.038(7) 0.009(6)
C272 0.038(15) 0.055(4) 0.026(4) 0.010(3) 0.016(6) 0.022(6)
C273 0.065(22) 0.061(5) 0.035(4) -0.007(4) -0.019(6) -0.021(7)
C281 0.063(22) 0.017(3) 0.086(6) 0.014(4) 0.039(8) 0.013(6)
C282 0.085(16) 0.024(3) 0.043(4) 0.003(3) 0.019(6) 0.019(5)
C283 0.053(16) 0.031(4) 0.050(5) -0.006(3) 0.029(6) -0.012(6)
As31 0.020(2) 0.0183(3) 0.0193(3) 0.0024(2) 0.0043(5) 0.0025(5)
As32 0.021(2) 0.0201(3) 0.0201(3) 0.0011(3) 0.0025(6) 0.0051(5)
C31 0.000(15) 0.015(3) 0.028(3) -0.003(2) 0.005(5) -0.007(5)
C32 0.000(14) 0.028(3) 0.021(3) 0.002(2) 0.006(5) -0.004(5)
C33 0.008(16) 0.036(4) 0.024(3) 0.006(3) 0.005(5) 0.009(5)
C34 0.047(16) 0.025(3) 0.028(3) 0.005(3) 0.006(5) 0.019(5)
Si31 0.035(5) 0.0243(9) 0.0296(10) 0.0053(8) 0.009(2) 0.0057(15)
Si32 0.027(6) 0.0270(10) 0.0230(10) 0.0023(8) 0.000(2) 0.006(2)
Si33 0.035(5) 0.0196(9) 0.0296(10) 0.0003(7) 0.013(2) 0.0048(15)
Si34 0.033(5) 0.0345(10) 0.0194(9) 0.0015(7) 0.0014(15) 0.008(2)
Si35 0.035(6) 0.0440(12) 0.0404(13) 0.0092(10) 0.007(2) 0.013(2)
Si36 0.034(7) 0.0270(10) 0.0290(11) 0.0025(8) 0.012(2) 0.004(2)
Si37 0.037(6) 0.0244(10) 0.0322(11) 0.0049(8) 0.009(2) 0.015(2)
Si38 0.035(6) 0.0256(10) 0.0232(10) -0.0005(8) -0.001(2) 0.012(2)
C311 0.018(15) 0.038(4) 0.030(4) 0.005(3) 0.010(5) 0.013(5)
C312 0.074(16) 0.026(3) 0.030(4) 0.010(3) 0.006(5) 0.014(5)
C313 0.014(16) 0.037(4) 0.056(5) 0.003(3) 0.012(6) -0.019(6)
C321 0.008(17) 0.053(5) 0.030(4) 0.011(3) 0.005(6) 0.004(7)
C322 0.028(15) 0.036(4) 0.027(4) 0.004(3) -0.005(5) 0.013(5)
C323 0.040(17) 0.041(4) 0.029(4) 0.002(3) 0.006(5) -0.004(6)
C331 0.045(16) 0.034(4) 0.033(4) -0.001(3) 0.005(6) 0.016(6)
C332 0.072(16) 0.025(3) 0.041(4) -0.002(3) 0.008(6) 0.017(5)
C333 0.036(16) 0.031(3) 0.040(4) 0.013(3) 0.021(6) 0.009(5)
C341 0.030(16) 0.057(4) 0.027(4) 0.008(3) 0.006(6) -0.002(6)
C342 0.031(16) 0.050(4) 0.034(4) -0.005(3) -0.012(6) 0.007(6)
C343 0.062(16) 0.053(4) 0.032(4) 0.002(3) -0.008(6) 0.030(6)
C351 0.042(17) 0.045(4) 0.046(4) 0.015(3) -0.004(6) 0.017(6)
C352 0.067(19) 0.057(5) 0.075(6) 0.019(4) 0.034(8) 0.027(7)
C353 0.042(18) 0.077(6) 0.055(5) 0.014(4) -0.014(7) 0.000(7)
C361 0.030(15) 0.033(4) 0.038(4) 0.002(3) 0.011(6) -0.013(5)
C362 0.036(17) 0.032(3) 0.036(4) 0.016(3) 0.017(6) 0.007(5)
C363 0.056(21) 0.043(4) 0.040(4) 0.004(3) 0.023(7) 0.005(7)
C371 0.051(17) 0.028(4) 0.048(4) 0.007(3) 0.020(6) 0.017(6)
C372 0.039(15) 0.034(4) 0.037(4) 0.010(3) 0.007(6) 0.018(5)
C373 0.023(19) 0.030(4) 0.063(5) 0.003(4) 0.006(7) -0.021(7)
C381 0.059(17) 0.038(4) 0.033(4) -0.001(3) 0.011(6) 0.018(6)
C382 0.067(20) 0.041(4) 0.031(4) 0.000(3) 0.014(6) 0.023(7)
C383 0.019(17) 0.033(4) 0.042(4) -0.003(3) -0.019(6) 0.008(6)
As41 0.028(2) 0.0176(3) 0.0185(3) 0.0013(2) 0.0015(6) 0.0038(5)
As42 0.023(2) 0.0173(3) 0.0207(3) 0.0028(2) 0.0047(5) 0.0020(5)
C41 0.036(15) 0.018(3) 0.031(4) 0.003(3) 0.005(5) 0.012(5)
C42 0.000(16) 0.036(4) 0.018(3) 0.006(3) 0.001(5) 0.013(5)
C43 0.002(14) 0.027(3) 0.024(3) 0.000(3) 0.011(5) -0.005(5)
C44 0.005(15) 0.021(3) 0.027(3) 0.002(3) 0.002(5) 0.002(5)
Si41 0.011(6) 0.0239(10) 0.0249(10) 0.0005(7) 0.000(2) 0.007(2)
Si42 0.035(6) 0.0221(10) 0.0335(11) 0.0059(8) 0.006(2) 0.006(2)
Si43 0.025(6) 0.0291(10) 0.0308(11) 0.0057(8) 0.008(2) 0.012(2)
Si44 0.018(6) 0.0214(9) 0.0265(10) 0.0022(7) 0.006(2) 0.003(2)
Si45 0.023(5) 0.0216(9) 0.0330(11) 0.0000(7) 0.012(2) 0.0078(15)
Si46 0.018(5) 0.0333(10) 0.0215(9) 0.0011(7) 0.0044(15) 0.008(2)
Si47 0.033(6) 0.0302(10) 0.0251(10) 0.0055(8) 0.001(2) 0.002(2)
Si48 0.036(5) 0.0307(10) 0.0319(11) 0.0088(8) 0.008(2) 0.003(2)
C411 0.002(19) 0.040(4) 0.034(4) 0.003(3) 0.013(6) 0.019(7)
C412 0.053(16) 0.031(3) 0.031(4) 0.003(3) 0.005(6) 0.020(5)
C413 0.072(18) 0.028(4) 0.039(4) 0.001(3) 0.002(6) 0.013(6)
C421 0.066(18) 0.013(3) 0.052(5) 0.002(3) 0.014(6) 0.008(5)
C422 0.036(15) 0.037(4) 0.038(4) 0.015(3) 0.010(6) 0.006(5)
C423 0.035(20) 0.038(4) 0.071(6) 0.016(4) 0.026(8) -0.006(8)
C431 0.069(18) 0.044(4) 0.058(5) 0.019(4) 0.023(7) 0.018(6)
C432 0.003(17) 0.050(4) 0.059(5) 0.003(4) 0.009(7) 0.006(6)
C433 0.048(16) 0.049(4) 0.037(4) 0.003(3) -0.006(6) 0.018(6)
C441 0.045(17) 0.028(3) 0.032(4) 0.015(3) 0.018(6) 0.007(5)
C442 0.000(19) 0.040(4) 0.037(4) 0.007(3) 0.014(6) 0.000(6)
C443 0.003(15) 0.027(3) 0.038(4) 0.001(3) 0.003(5) -0.012(5)
C451 0.062(17) 0.030(4) 0.043(4) 0.005(3) 0.010(6) 0.020(6)
C452 0.021(16) 0.029(4) 0.054(5) -0.007(3) 0.011(6) 0.011(5)
C453 0.067(16) 0.024(3) 0.042(4) 0.012(3) 0.015(6) 0.006(5)
C461 0.028(16) 0.053(4) 0.031(4) 0.001(3) -0.015(6) 0.013(6)
C462 0.025(16) 0.063(5) 0.028(4) 0.006(3) 0.009(6) 0.016(6)
C463 0.030(15) 0.036(4) 0.032(4) -0.004(3) 0.000(5) 0.002(5)
C471 0.070(19) 0.046(4) 0.034(4) 0.012(3) 0.017(6) 0.020(7)
C472 0.021(15) 0.040(4) 0.034(4) 0.012(3) -0.001(6) 0.013(6)
C473 0.029(16) 0.051(4) 0.028(4) 0.001(3) 0.002(6) -0.005(6)
C481 0.058(16) 0.036(4) 0.034(4) 0.015(3) 0.008(6) 0.010(6)
C482 0.047(16) 0.050(4) 0.029(4) 0.014(3) 0.015(6) 0.017(6)
C483 0.044(17) 0.045(4) 0.053(5) 0.011(4) 0.010(6) -0.005(6)
As51 0.032(3) 0.0134(3) 0.0225(3) 0.0010(2) 0.0029(6) 0.0044(6)
As52 0.025(2) 0.0164(3) 0.0236(3) 0.0014(2) 0.0009(5) 0.0020(5)
C51 0.007(14) 0.017(3) 0.022(3) -0.001(2) 0.003(5) 0.002(5)
C52 0.000(17) 0.023(3) 0.035(4) 0.003(3) 0.017(6) 0.002(5)
C53 0.004(18) 0.018(3) 0.026(3) 0.001(2) 0.001(5) -0.006(5)
C54 0.000(15) 0.019(3) 0.033(4) 0.002(3) -0.002(5) 0.008(5)
Si51 0.025(6) 0.0157(8) 0.0270(10) 0.0037(7) 0.007(2) 0.007(2)
Si52 0.050(6) 0.0195(9) 0.0218(9) 0.0012(7) 0.006(2) 0.000(2)
Si53 0.032(8) 0.0233(10) 0.0540(14) 0.0071(9) 0.004(2) 0.010(2)
Si54 0.066(6) 0.0353(11) 0.0406(12) 0.0092(9) 0.026(2) 0.013(2)
Si55 0.033(5) 0.0236(9) 0.0392(12) -0.0063(8) -0.004(2) 0.003(2)
Si56 0.038(6) 0.0201(9) 0.0374(11) 0.0037(8) 0.011(2) 0.010(2)
Si57 0.017(6) 0.0227(10) 0.0536(13) 0.0152(9) 0.004(2) 0.005(2)
Si58 0.043(6) 0.0222(9) 0.0408(12) 0.0049(8) 0.010(2) 0.010(2)
C511 0.043(18) 0.019(3) 0.030(4) 0.003(3) 0.007(6) -0.001(6)
C512 0.000(16) 0.031(4) 0.044(4) 0.005(3) 0.007(6) -0.001(5)
C513 0.022(16) 0.025(3) 0.041(4) 0.008(3) 0.007(6) 0.011(5)
C521 0.047(16) 0.025(3) 0.032(4) 0.000(3) 0.008(6) -0.009(5)
C522 0.030(15) 0.023(3) 0.027(3) 0.004(3) 0.007(5) -0.008(5)
C523 0.107(21) 0.032(4) 0.030(4) -0.001(3) 0.022(7) 0.011(7)
C531 0.021(16) 0.037(4) 0.057(5) -0.001(3) -0.016(6) 0.008(6)
C532 0.060(21) 0.058(5) 0.083(7) 0.020(5) 0.037(9) 0.025(8)
C533 0.075(17) 0.029(4) 0.066(5) 0.011(3) 0.001(7) 0.032(6)
C541 0.096(17) 0.041(4) 0.056(5) 0.018(4) 0.017(7) 0.011(6)
C542 0.112(18) 0.043(4) 0.073(6) 0.018(4) 0.040(8) 0.018(7)
C543 0.090(18) 0.063(5) 0.028(4) 0.004(3) 0.023(6) 0.010(7)
C551 0.081(17) 0.038(4) 0.054(5) -0.006(3) -0.023(7) 0.011(6)
C552 0.031(16) 0.041(4) 0.040(4) -0.009(3) 0.000(6) -0.009(6)
C553 0.007(16) 0.032(4) 0.072(6) -0.008(3) 0.001(7) -0.010(6)
C561 0.064(20) 0.032(4) 0.044(5) -0.011(3) 0.015(7) 0.013(7)
C562 0.059(16) 0.024(3) 0.052(5) 0.012(3) -0.008(6) 0.000(5)
C563 0.071(17) 0.029(4) 0.071(5) 0.004(4) -0.006(7) 0.014(6)
C571 0.000(18) 0.036(4) 0.084(6) 0.030(4) 0.001(8) -0.008(6)
C572 0.013(17) 0.029(4) 0.091(6) 0.021(4) 0.017(7) 0.010(6)
C573 0.059(16) 0.042(4) 0.046(4) 0.027(3) 0.001(6) 0.008(6)
C581 0.070(16) 0.024(3) 0.039(4) 0.002(3) 0.010(6) 0.001(5)
C582 0.004(16) 0.039(4) 0.053(5) 0.019(3) 0.014(6) 0.004(6)
C583 0.019(17) 0.042(4) 0.070(5) 0.008(4) 0.028(7) 0.015(6)
As61 0.028(2) 0.0145(3) 0.0235(3) 0.0020(2) 0.0022(5) 0.0022(5)
As62 0.034(3) 0.0141(3) 0.0225(3) 0.0025(2) 0.0038(6) 0.0033(5)
C61 0.004(16) 0.018(3) 0.032(4) 0.000(3) -0.001(5) 0.006(5)
C62 0.000(15) 0.019(3) 0.047(4) 0.006(3) 0.003(6) -0.007(5)
C63 0.040(17) 0.017(3) 0.030(4) 0.004(3) 0.022(6) 0.018(5)
C64 0.017(14) 0.022(3) 0.016(3) -0.002(2) 0.000(5) 0.008(5)
Si61 0.025(6) 0.0359(11) 0.0393(12) 0.0056(9) 0.005(2) 0.009(2)
Si62 0.015(6) 0.0227(10) 0.0518(13) 0.0097(9) 0.001(2) 0.005(2)
Si63 0.032(5) 0.0190(9) 0.0425(12) -0.0049(8) -0.005(2) -0.0012(15)
Si64 0.041(5) 0.0197(9) 0.0554(13) 0.0123(9) 0.008(2) 0.007(2)
Si65 0.022(8) 0.0289(10) 0.0447(13) 0.0070(9) 0.005(2) 0.009(2)
Si66 0.067(8) 0.0250(10) 0.0322(12) 0.0019(8) 0.022(2) 0.010(2)
Si67 0.036(6) 0.0266(10) 0.0225(10) 0.0019(8) 0.004(2) 0.004(2)
Si68 0.032(6) 0.0179(9) 0.0267(10) 0.0049(7) 0.004(2) 0.007(2)
C611 0.037(17) 0.048(4) 0.063(5) 0.016(4) 0.021(7) 0.004(6)
C612 0.025(16) 0.044(4) 0.041(4) 0.010(3) 0.005(6) -0.001(6)
C613 0.024(17) 0.062(5) 0.068(6) 0.003(4) 0.027(7) 0.015(7)
C621 0.000(19) 0.035(4) 0.066(5) 0.015(4) -0.005(7) 0.002(7)
C622 0.054(17) 0.048(4) 0.061(5) 0.029(4) 0.003(7) 0.012(6)
C623 0.020(17) 0.018(3) 0.100(6) 0.014(4) 0.000(7) 0.004(5)
C631 0.024(16) 0.035(4) 0.050(5) -0.003(3) -0.015(6) 0.006(6)
C632 0.041(17) 0.026(4) 0.084(6) -0.006(4) -0.003(7) -0.012(6)
C633 0.005(16) 0.052(4) 0.042(4) -0.009(3) 0.001(6) -0.018(6)
C641 0.053(16) 0.039(4) 0.084(6) 0.031(4) 0.021(8) 0.007(6)
C642 0.060(17) 0.023(3) 0.088(6) 0.010(4) 0.016(7) 0.015(6)
C643 0.055(16) 0.034(4) 0.059(5) 0.019(3) 0.001(7) 0.006(6)
C651 0.000(16) 0.045(4) 0.052(5) 0.004(3) -0.021(6) -0.002(6)
C652 0.000(17) 0.056(5) 0.074(6) 0.013(4) 0.015(7) 0.020(7)
C653 0.045(16) 0.039(4) 0.069(5) 0.015(4) 0.018(7) 0.028(6)
C661 0.088(16) 0.028(4) 0.043(4) -0.009(3) 0.017(6) 0.006(6)
C662 0.032(17) 0.051(4) 0.027(4) 0.003(3) 0.029(6) -0.001(6)
C663 0.052(24) 0.048(5) 0.055(6) 0.006(4) 0.032(8) -0.003(7)
C671 0.065(18) 0.032(4) 0.024(4) -0.006(3) -0.002(6) 0.003(6)
C672 0.036(20) 0.043(4) 0.045(4) 0.009(4) 0.025(7) 0.012(7)
C673 0.014(15) 0.043(4) 0.033(4) 0.005(3) 0.017(5) -0.003(5)
C681 0.016(17) 0.030(3) 0.040(4) 0.009(3) 0.001(6) 0.005(5)
C682 0.000(18) 0.022(3) 0.046(4) 0.001(3) -0.009(6) -0.005(6)
C683 0.037(16) 0.021(3) 0.040(4) 0.002(3) 0.010(6) 0.008(5)
As71 0.026(2) 0.0173(3) 0.0227(3) 0.0016(3) 0.0071(6) 0.0024(5)
As72 0.028(2) 0.0154(3) 0.0209(3) 0.0021(2) 0.0053(5) 0.0048(5)
C71 0.000(15) 0.019(3) 0.038(4) 0.007(3) 0.011(5) 0.002(5)
C72 0.000(17) 0.029(3) 0.025(3) -0.002(3) 0.006(5) 0.005(5)
C73 0.000(15) 0.017(3) 0.030(3) 0.002(3) 0.008(5) 0.013(5)
C74 0.011(14) 0.023(3) 0.017(3) -0.001(2) -0.002(5) 0.005(5)
Si71 0.019(6) 0.0209(9) 0.0297(10) -0.0008(8) 0.015(2) 0.001(2)
Si72 0.036(6) 0.0203(9) 0.0401(11) 0.0063(8) 0.011(2) 0.003(2)
Si73 0.016(7) 0.0335(11) 0.0429(13) 0.0060(9) 0.010(2) 0.004(2)
Si74 0.019(6) 0.0236(9) 0.0330(11) 0.0031(8) 0.006(2) 0.011(2)
Si75 0.039(5) 0.0161(8) 0.0298(10) -0.0016(7) 0.000(2) 0.0005(14)
Si76 0.035(5) 0.0282(9) 0.0205(9) 0.0018(7) 0.0082(15) 0.0082(15)
Si77 0.040(6) 0.0229(9) 0.0224(9) 0.0047(7) 0.009(2) 0.005(2)
Si78 0.030(5) 0.0220(9) 0.0290(10) 0.0090(7) 0.011(2) 0.0078(15)
C711 0.000(19) 0.040(4) 0.038(4) -0.003(3) -0.008(6) -0.011(7)
C712 0.006(16) 0.036(4) 0.037(4) 0.003(3) 0.013(6) -0.020(5)
C713 0.053(17) 0.030(4) 0.040(4) 0.000(3) 0.018(6) -0.004(6)
C721 0.032(18) 0.019(3) 0.060(5) 0.008(3) 0.021(6) 0.012(5)
C722 0.053(16) 0.031(4) 0.047(4) 0.018(3) 0.018(6) 0.002(5)
C723 0.004(19) 0.030(4) 0.064(5) 0.011(3) 0.033(7) 0.023(7)
C731 0.039(16) 0.034(4) 0.053(5) 0.013(3) 0.017(6) -0.005(6)
C732 0.000(17) 0.059(5) 0.068(6) 0.017(4) 0.013(7) -0.001(7)
C733 0.064(17) 0.047(4) 0.045(5) 0.002(3) 0.010(6) 0.026(6)
C741 0.015(17) 0.031(3) 0.045(4) 0.015(3) -0.005(6) 0.007(5)
C742 0.030(21) 0.041(4) 0.043(4) 0.005(3) 0.021(7) 0.014(7)
C743 0.044(16) 0.027(3) 0.041(4) 0.002(3) 0.009(6) 0.012(5)
C751 0.044(16) 0.025(3) 0.034(4) 0.000(3) 0.008(6) -0.002(5)
C752 0.035(15) 0.022(3) 0.034(4) -0.004(3) -0.008(5) -0.012(5)
C753 0.017(15) 0.026(3) 0.046(4) 0.010(3) -0.003(6) 0.003(5)
C761 0.011(15) 0.044(4) 0.031(4) -0.002(3) 0.003(5) 0.005(6)
C762 0.060(16) 0.036(4) 0.028(4) -0.001(3) 0.023(6) 0.008(6)
C763 0.051(16) 0.052(4) 0.027(4) 0.011(3) 0.003(6) 0.027(6)
C771 0.010(17) 0.035(4) 0.029(4) 0.006(3) 0.010(6) -0.007(6)
C772 0.041(17) 0.033(4) 0.034(4) 0.001(3) 0.021(6) 0.021(6)
C773 0.057(16) 0.026(3) 0.028(4) 0.012(3) 0.015(5) 0.005(5)
C781 0.068(15) 0.022(3) 0.024(3) 0.003(3) 0.010(5) 0.013(5)
C782 0.001(15) 0.045(4) 0.034(4) 0.014(3) -0.001(5) 0.005(6)
C783 0.031(16) 0.039(4) 0.042(4) 0.013(3) 0.021(6) 0.036(6)
As81 0.028(2) 0.0155(3) 0.0213(3) 0.0023(2) 0.0056(5) 0.0058(5)
As82 0.028(2) 0.0193(3) 0.0257(4) 0.0011(3) 0.0088(6) 0.0050(5)
C81 0.000(15) 0.020(3) 0.028(3) -0.003(3) 0.008(5) 0.015(5)
C82 0.000(14) 0.021(3) 0.018(3) 0.000(2) -0.002(5) 0.001(5)
C83 0.000(17) 0.033(4) 0.037(4) 0.000(3) 0.002(6) 0.004(6)
C84 0.001(15) 0.022(3) 0.042(4) 0.009(3) 0.011(5) 0.003(5)
Si81 0.036(5) 0.0215(9) 0.0282(10) 0.0066(7) 0.009(2) 0.0048(15)
Si82 0.039(6) 0.0263(10) 0.0244(10) 0.0053(8) 0.012(2) 0.005(2)
Si83 0.040(5) 0.0185(9) 0.0296(10) -0.0004(7) 0.003(2) 0.0042(14)
Si84 0.054(5) 0.0258(9) 0.0239(10) 0.0019(7) 0.013(2) 0.007(2)
Si85 0.029(7) 0.0427(12) 0.0533(15) 0.0047(10) 0.019(2) 0.010(2)
Si86 0.015(7) 0.0306(10) 0.0423(12) 0.0006(9) 0.004(2) 0.012(2)
Si87 0.024(6) 0.0219(10) 0.0452(12) 0.0071(8) 0.010(2) 0.001(2)
Si88 0.031(6) 0.0228(9) 0.0306(11) -0.0022(8) 0.011(2) -0.003(2)
C811 0.019(15) 0.035(4) 0.034(4) 0.013(3) 0.011(5) -0.001(5)
C812 0.041(15) 0.026(3) 0.026(3) 0.007(3) 0.009(5) 0.013(5)
C813 0.013(16) 0.036(4) 0.047(4) 0.012(3) 0.005(6) 0.011(6)
C821 0.000(17) 0.039(4) 0.036(4) 0.009(3) 0.016(6) 0.005(6)
C822 0.037(16) 0.035(4) 0.032(4) 0.016(3) 0.024(5) -0.001(5)
C823 0.030(17) 0.044(4) 0.030(4) 0.000(3) 0.022(6) 0.009(6)
C831 0.062(17) 0.027(3) 0.042(4) 0.005(3) 0.000(6) -0.011(5)
C832 0.042(16) 0.025(3) 0.040(4) -0.001(3) -0.004(6) -0.006(5)
C833 0.034(15) 0.022(3) 0.046(4) 0.011(3) -0.002(6) 0.000(5)
C841 0.067(16) 0.043(4) 0.026(4) 0.008(3) 0.006(6) 0.012(6)
C842 0.057(16) 0.041(4) 0.029(4) -0.006(3) 0.020(6) 0.006(6)
C843 0.063(16) 0.048(4) 0.032(4) 0.004(3) 0.027(6) 0.007(6)
C851 0.042(17) 0.050(5) 0.066(6) 0.009(4) 0.027(7) 0.009(6)
C852 0.115(20) 0.068(5) 0.066(6) 0.002(4) 0.046(8) 0.033(8)
C853 0.045(19) 0.075(6) 0.082(7) 0.017(5) 0.019(8) 0.013(8)
C861 0.055(16) 0.031(4) 0.054(5) 0.001(3) 0.019(6) 0.015(6)
C862 0.030(18) 0.035(4) 0.057(5) 0.013(3) -0.002(7) 0.018(6)
C863 0.009(21) 0.050(5) 0.062(5) -0.004(4) 0.001(8) 0.029(7)
C871 0.070(19) 0.027(4) 0.067(5) 0.009(3) 0.021(7) 0.011(6)
C872 0.028(16) 0.034(4) 0.054(5) 0.020(3) 0.015(6) -0.002(5)
C873 0.050(20) 0.025(4) 0.065(5) 0.006(3) 0.021(7) 0.026(7)
C881 0.032(17) 0.037(4) 0.041(4) 0.007(3) 0.003(6) -0.015(6)
C882 0.036(19) 0.042(4) 0.035(4) -0.004(3) 0.006(6) 0.000(7)
C883 0.044(17) 0.029(4) 0.048(4) 0.000(3) 0.032(6) 0.004(6)

loop_
_atom_site_label
_atom_site_type_symbol
_atom_site_fract_x
_atom_site_fract_y
_atom_site_fract_z
_atom_site_U_iso_or_equiv
_atom_site_thermal_displace_type
_atom_site_occupancy
_atom_site_calc_flag
_atom_site_refinement_flags
As11 As 0.40030(7) -2.19022(2) -0.48794(2) 0.0245(8) Uani 1 d .
As12 As 0.35562(6) -2.15693(2) -0.43025(2) 0.0203(6) Uani 1 d .
C11 C 0.3285(5) -2.2633(2) -0.51833(15) 0.016(5) Uani 1 d .
H11A H 0.2877(5) -2.2593(2) -0.50963(15) 0.019 Uiso 1 calc R
C12 C 0.4893(5) -2.2109(2) -0.4625(2) 0.021(5) Uani 1 d .
H12A H 0.4740(5) -2.2496(2) -0.4646(2) 0.025 Uiso 1 calc R
C13 C 0.3598(5) -2.0780(2) -0.4281(2) 0.014(5) Uani 1 d .
H13A H 0.3098(5) -2.0816(2) -0.4406(2) 0.017 Uiso 1 calc R
C14 C 0.2484(5) -2.1944(2) -0.4512(2) 0.020(5) Uani 1 d .
H14A H 0.2475(5) -2.2252(2) -0.4717(2) 0.024 Uiso 1 calc R
Si11 Si 0.3399(2) -2.32724(7) -0.50596(5) 0.024(2) Uani 1 d .
Si12 Si 0.2921(2) -2.26868(7) -0.57212(5) 0.034(2) Uani 1 d .
Si13 Si 0.5484(2) -2.20341(7) -0.49405(6) 0.035(2) Uani 1 d .
Si14 Si 0.5357(2) -2.17515(7) -0.40957(5) 0.037(2) Uani 1 d .
Si15 Si 0.3692(2) -2.04473(6) -0.37526(5) 0.039(2) Uani 1 d .
Si16 Si 0.4034(2) -2.03013(6) -0.45192(5) 0.027(2) Uani 1 d .
Si17 Si 0.2141(2) -2.23181(7) -0.41803(6) 0.031(2) Uani 1 d .
Si18 Si 0.1878(2) -2.16431(7) -0.48064(5) 0.033(2) Uani 1 d .
C111 C 0.4120(5) -2.3521(2) -0.5207(2) 0.023(6) Uani 1 d .
H11B H 0.4044(5) -2.3562(2) -0.5480(2) 0.035 Uiso 1 calc R
H11C H 0.4114(5) -2.3864(2) -0.5155(2) 0.035 Uiso 1 calc R
H11D H 0.4571(5) -2.3265(2) -0.5061(2) 0.035 Uiso 1 calc R
C112 C 0.3563(5) -2.3198(2) -0.4530(2) 0.032(5) Uani 1 d .
H11E H 0.3994(5) -2.2918(2) -0.4386(2) 0.048 Uiso 1 calc R
H11F H 0.3603(5) -2.3534(2) -0.4478(2) 0.048 Uiso 1 calc R
H11G H 0.3176(5) -2.3105(2) -0.4455(2) 0.048 Uiso 1 calc R
C113 C 0.2551(5) -2.3826(2) -0.5318(2) 0.048(6) Uani 1 d .
H11H H 0.2445(5) -2.3879(2) -0.5593(2) 0.071 Uiso 1 calc R
H11I H 0.2174(5) -2.3727(2) -0.5235(2) 0.071 Uiso 1 calc R
H11J H 0.2602(5) -2.4155(2) -0.5257(2) 0.071 Uiso 1 calc R
C121 C 0.3192(6) -2.3194(2) -0.6049(2) 0.059(6) Uani 1 d .
H12B H 0.3080(6) -2.3536(2) -0.5994(2) 0.088 Uiso 1 calc R
H12C H 0.3692(6) -2.3070(2) -0.6006(2) 0.088 Uiso 1 calc R
H12D H 0.2943(6) -2.3233(2) -0.6315(2) 0.088 Uiso 1 calc R
C122 C 0.3148(5) -2.2031(2) -0.5840(2) 0.030(5) Uani 1 d .
H12E H 0.3653(5) -2.1894(2) -0.5771(2) 0.045 Uiso 1 calc R
H12F H 0.2968(5) -2.1776(2) -0.5696(2) 0.045 Uiso 1 calc R
H12G H 0.2940(5) -2.2086(2) -0.6113(2) 0.045 Uiso 1 calc R
C123 C 0.1933(6) -2.2932(3) -0.5862(2) 0.049(7) Uani 1 d .
H12H H 0.1798(6) -2.3271(3) -0.5804(2) 0.073 Uiso 1 calc R
H12I H 0.1733(6) -2.2980(3) -0.6135(2) 0.073 Uiso 1 calc R
H12J H 0.1761(6) -2.2670(3) -0.5718(2) 0.073 Uiso 1 calc R
C131 C 0.4986(5) -2.2272(3) -0.5473(2) 0.054(5) Uani 1 d .
H13B H 0.4709(5) -2.2641(3) -0.5539(2) 0.081 Uiso 1 calc R
H13C H 0.5314(5) -2.2245(3) -0.5619(2) 0.081 Uiso 1 calc R
H13D H 0.4678(5) -2.2050(3) -0.5533(2) 0.081 Uiso 1 calc R
C132 C 0.6109(5) -2.2457(3) -0.4869(2) 0.051(6) Uani 1 d .
H13E H 0.5846(5) -2.2827(3) -0.4919(2) 0.077 Uiso 1 calc R
H13F H 0.6420(5) -2.2328(3) -0.4606(2) 0.077 Uiso 1 calc R
H13G H 0.6384(5) -2.2433(3) -0.5044(2) 0.077 Uiso 1 calc R
C133 C 0.5998(5) -2.1319(2) -0.4842(2) 0.041(5) Uani 1 d .
H13H H 0.5678(5) -2.1100(2) -0.4879(2) 0.061 Uiso 1 calc R
H13I H 0.6272(5) -2.1296(2) -0.5018(2) 0.061 Uiso 1 calc R
H13J H 0.6308(5) -2.1192(2) -0.4579(2) 0.061 Uiso 1 calc R
C141 C 0.6286(6) -2.1819(3) -0.3950(2) 0.057(8) Uani 1 d .
H14B H 0.6268(6) -2.2195(3) -0.3991(2) 0.086 Uiso 1 calc R
H14C H 0.6519(6) -2.1630(3) -0.3680(2) 0.086 Uiso 1 calc R
H14D H 0.6545(6) -2.1666(3) -0.4104(2) 0.086 Uiso 1 calc R
C142 C 0.5453(5) -2.1012(2) -0.4005(2) 0.050(5) Uani 1 d .
H14E H 0.5664(5) -2.0878(2) -0.4183(2) 0.074 Uiso 1 calc R
H14F H 0.5750(5) -2.0826(2) -0.3743(2) 0.074 Uiso 1 calc R
H14G H 0.4996(5) -2.0951(2) -0.4040(2) 0.074 Uiso 1 calc R
C143 C 0.4950(5) -2.2034(2) -0.3756(2) 0.045(6) Uani 1 d .
H14H H 0.4907(5) -2.2414(2) -0.3810(2) 0.068 Uiso 1 calc R
H14I H 0.4490(5) -2.1978(2) -0.3790(2) 0.068 Uiso 1 calc R
H14J H 0.5244(5) -2.1854(2) -0.3493(2) 0.068 Uiso 1 calc R
C151 C 0.3046(5) -2.0844(2) -0.3568(2) 0.056(6) Uani 1 d .
H15A H 0.2575(5) -2.0902(2) -0.3733(2) 0.085 Uiso 1 calc R
H15B H 0.3094(5) -2.0649(2) -0.3308(2) 0.085 Uiso 1 calc R
H15C H 0.3136(5) -2.1187(2) -0.3566(2) 0.085 Uiso 1 calc R
C152 C 0.3494(5) -1.9777(2) -0.3697(2) 0.040(5) Uani 1 d .
H15D H 0.3033(5) -1.9824(2) -0.3870(2) 0.061 Uiso 1 calc R
H15E H 0.3842(5) -1.9531(2) -0.3758(2) 0.061 Uiso 1 calc R
H15F H 0.3506(5) -1.9634(2) -0.3434(2) 0.061 Uiso 1 calc R
C153 C 0.4581(5) -2.0356(2) -0.3418(2) 0.052(5) Uani 1 d .
H15G H 0.4934(5) -2.0152(2) -0.3502(2) 0.078 Uiso 1 calc R
H15H H 0.4656(5) -2.0704(2) -0.3418(2) 0.078 Uiso 1 calc R
H15I H 0.4614(5) -2.0166(2) -0.3160(2) 0.078 Uiso 1 calc R
C161 C 0.4894(5) -1.9802(2) -0.4189(2) 0.048(5) Uani 1 d .
H16A H 0.4829(5) -1.9630(2) -0.3950(2) 0.072 Uiso 1 calc R
H16B H 0.5044(5) -1.9533(2) -0.4313(2) 0.072 Uiso 1 calc R
H16C H 0.5249(5) -1.9988(2) -0.4135(2) 0.072 Uiso 1 calc R
C162 C 0.3403(5) -1.9913(2) -0.4674(2) 0.035(5) Uani 1 d .
H16D H 0.3272(5) -1.9750(2) -0.4455(2) 0.052 Uiso 1 calc R
H16E H 0.2988(5) -2.0153(2) -0.4874(2) 0.052 Uiso 1 calc R
H16F H 0.3624(5) -1.9635(2) -0.4772(2) 0.052 Uiso 1 calc R
C163 C 0.4245(5) -2.0593(2) -0.4960(2) 0.044(5) Uani 1 d .
H16G H 0.4572(5) -2.0800(2) -0.4898(2) 0.066 Uiso 1 calc R
H16H H 0.4454(5) -2.0306(2) -0.5054(2) 0.066 Uiso 1 calc R
H16I H 0.3819(5) -2.0824(2) -0.5156(2) 0.066 Uiso 1 calc R
C171 C 0.1497(5) -2.2036(2) -0.3986(2) 0.035(6) Uani 1 d .
H17A H 0.1725(5) -2.1670(2) -0.3829(2) 0.053 Uiso 1 calc R
H17B H 0.1327(5) -2.2250(2) -0.3830(2) 0.053 Uiso 1 calc R
H17C H 0.1107(5) -2.2043(2) -0.4198(2) 0.053 Uiso 1 calc R
C172 C 0.1632(5) -2.3028(2) -0.4479(2) 0.048(6) Uani 1 d .
H17E H 0.1936(5) -2.3199(2) -0.4589(2) 0.072 Uiso 1 calc R
H17F H 0.1239(5) -2.3021(2) -0.4683(2) 0.072 Uiso 1 calc R
H17G H 0.1459(5) -2.3228(2) -0.4316(2) 0.072 Uiso 1 calc R
C173 C 0.2855(5) -2.2362(2) -0.3760(2) 0.030(5) Uani 1 d .
H17G H 0.3193(5) -2.2507(2) -0.3856(2) 0.045 Uiso 1 calc R
H17H H 0.2647(5) -2.2594(2) -0.3626(2) 0.045 Uiso 1 calc R
H17I H 0.3089(5) -2.2007(2) -0.3584(2) 0.045 Uiso 1 calc R
C181 C 0.2241(5) -2.1434(2) -0.5184(2) 0.042(5) Uani 1 d .
H18A H 0.2355(5) -2.1732(2) -0.5329(2) 0.063 Uiso 1 calc R
H18B H 0.2661(5) -2.1135(2) -0.5062(2) 0.063 Uiso 1 calc R
H18C H 0.1895(5) -2.1326(2) -0.5357(2) 0.063 Uiso 1 calc R
C182 C 0.1667(5) -2.1056(2) -0.4537(2) 0.030(5) Uani 1 d .
H18D H 0.1351(5) -2.0933(2) -0.4716(2) 0.046 Uiso 1 calc R
H18E H 0.2095(5) -2.0768(2) -0.4401(2) 0.046 Uiso 1 calc R
H18F H 0.1445(5) -2.1161(2) -0.4353(2) 0.046 Uiso 1 calc R
C183 C 0.1015(5) -2.2172(2) -0.5062(2) 0.039(6) Uani 1 d .
H18G H 0.1094(5) -2.2487(2) -0.5207(2) 0.058 Uiso 1 calc R
H18H H 0.0710(5) -2.2034(2) -0.5235(2) 0.058 Uiso 1 calc R
H18I H 0.0796(5) -2.2265(2) -0.4874(2) 0.058 Uiso 1 calc R
As21 As 0.86108(7) -1.16011(2) 0.06448(2) 0.0243(6) Uani 1 d .
As22 As 0.89640(8) -1.19131(2) 0.00429(2) 0.0249(9) Uani 1 d .
C21 C 0.7557(5) -1.1966(2) 0.0481(2) 0.037(6) Uani 1 d .
H21A H 0.7522(5) -1.2329(2) 0.0330(2) 0.045 Uiso 1 calc R
C22 C 0.8649(5) -1.0819(2) 0.0674(2) 0.025(5) Uani 1 d .
H22A H 0.8147(5) -1.0832(2) 0.0611(2) 0.031 Uiso 1 calc R
C23 C 0.9913(6) -1.2049(2) 0.0253(2) 0.040(6) Uani 1 d .
H23A H 0.9805(6) -1.2443(2) 0.0157(2) 0.048 Uiso 1 calc R
C24 C 0.8293(5) -1.2670(2) -0.0220(2) 0.016(5) Uani 1 d .
H24A H 0.7845(5) -1.2628(2) -0.0183(2) 0.020 Uiso 1 calc R
Si21 Si 0.6896(2) -1.17552(8) 0.01277(6) 0.046(2) Uani 1 d .
Si22 Si 0.7299(2) -1.21092(8) 0.09130(6) 0.062(2) Uani 1 d .
Si23 Si 0.9018(2) -1.03863(7) 0.12033(5) 0.051(2) Uani 1 d .
Si24 Si 0.8942(3) -1.04487(10) 0.03388(8) 0.065(4) Uani 1 d .
Si25 Si 1.0541(2) -1.17950(8) -0.00160(6) 0.042(2) Uani 1 d .
Si26 Si 1.0382(3) -1.19094(8) 0.07910(6) 0.045(3) Uani 1 d .
Si27 Si 0.8097(2) -1.28117(7) -0.07738(5) 0.037(2) Uani 1 d .
Si28 Si 0.8394(2) -1.32736(7) -0.00378(5) 0.030(2) Uani 1 d .
C211 C 0.6799(5) -1.1064(2) 0.0288(2) 0.054(6) Uani 1 d .
H21B H 0.7248(5) -1.0801(2) 0.0354(2) 0.081 Uiso 1 calc R
H21C H 0.6635(5) -1.1034(2) 0.0511(2) 0.081 Uiso 1 calc R
H21D H 0.6463(5) -1.1000(2) 0.0081(2) 0.081 Uiso 1 calc R
C212 C 0.7098(6) -1.1858(3) -0.0345(2) 0.083(6) Uani 1 d .
H21E H 0.7146(6) -1.2216(3) -0.0423(2) 0.124 Uiso 1 calc R
H21F H 0.7532(6) -1.1596(3) -0.0313(2) 0.124 Uiso 1 calc R
H21G H 0.6720(6) -1.1813(3) -0.0540(2) 0.124 Uiso 1 calc R
C213 C 0.5979(5) -1.2201(3) 0.0013(2) 0.059(6) Uani 1 d .
H21H H 0.5973(5) -1.2573(3) -0.0073(2) 0.089 Uiso 1 calc R
H21I H 0.5661(5) -1.2113(3) -0.0188(2) 0.089 Uiso 1 calc R
H21J H 0.5833(5) -1.2147(3) 0.0242(2) 0.089 Uiso 1 calc R
C221 C 0.7010(5) -1.1527(2) 0.1151(2) 0.057(5) Uani 1 d .
H22B H 0.6648(5) -1.1459(2) 0.0960(2) 0.085 Uiso 1 calc R
H22C H 0.7408(5) -1.1210(2) 0.1262(2) 0.085 Uiso 1 calc R
H22D H 0.6828(5) -1.1617(2) 0.1352(2) 0.085 Uiso 1 calc R
C222 C 0.7994(5) -1.2230(3) 0.1286(2) 0.038(5) Uani 1 d .
H22E H 0.8396(5) -1.1916(3) 0.1389(2) 0.058 Uiso 1 calc R
H22F H 0.8133(5) -1.2535(3) 0.1172(2) 0.058 Uiso 1 calc R
H22G H 0.7813(5) -1.2302(3) 0.1492(2) 0.058 Uiso 1 calc R
C223 C 0.6556(6) -1.2743(3) 0.0738(2) 0.088(6) Uani 1 d .
H22H H 0.6173(6) -1.2707(3) 0.0542(2) 0.132 Uiso 1 calc R
H22I H 0.6396(6) -1.2808(3) 0.0952(2) 0.132 Uiso 1 calc R
H22J H 0.6716(6) -1.3041(3) 0.0632(2) 0.132 Uiso 1 calc R
C231 C 0.9097(6) -1.0773(3) 0.1560(2) 0.094(6) Uani 1 d .
H23B H 0.9399(6) -1.0999(3) 0.1518(2) 0.141 Uiso 1 calc R
H23C H 0.8638(6) -1.0995(3) 0.1533(2) 0.141 Uiso 1 calc R
H23D H 0.9297(6) -1.0529(3) 0.1817(2) 0.141 Uiso 1 calc R
C232 C 0.8421(6) -0.9948(2) 0.1298(2) 0.046(7) Uani 1 d .
H23E H 0.8372(6) -0.9741(2) 0.1113(2) 0.069 Uiso 1 calc R
H23F H 0.8624(6) -0.9708(2) 0.1556(2) 0.069 Uiso 1 calc R
H23G H 0.7964(6) -1.0174(2) 0.1272(2) 0.069 Uiso 1 calc R
C233 C 0.9963(6) -0.9941(3) 0.1326(2) 0.074(8) Uani 1 d .
H23H H 0.9977(6) -0.9719(3) 0.1151(2) 0.111 Uiso 1 calc R
H23I H 1.0272(6) -1.0166(3) 0.1300(2) 0.111 Uiso 1 calc R
H23J H 1.0115(6) -0.9715(3) 0.1588(2) 0.111 Uiso 1 calc R
C241 C 0.8819(6) -0.9754(2) 0.0457(2) 0.085(6) Uani 1 d .
H24B H 0.8334(6) -0.9782(2) 0.0442(2) 0.128 Uiso 1 calc R
H24C H 0.8941(6) -0.9570(2) 0.0275(2) 0.128 Uiso 1 calc R
H24D H 0.9119(6) -0.9553(2) 0.0715(2) 0.128 Uiso 1 calc R
C242 C 0.9839(8) -1.0442(4) 0.0358(3) 0.127(15) Uani 1 d .
H24E H 0.9981(8) -1.0250(4) 0.0184(3) 0.191 Uiso 1 calc R
H24F H 0.9865(8) -1.0807(4) 0.0282(3) 0.191 Uiso 1 calc R
H24G H 1.0148(8) -1.0266(4) 0.0618(3) 0.191 Uiso 1 calc R
C243 C 0.8413(6) -1.0715(3) -0.0189(2) 0.076(6) Uani 1 d .
H24H H 0.7927(6) -1.0728(3) -0.0219(2) 0.114 Uiso 1 calc R
H24I H 0.8447(6) -1.1072(3) -0.0290(2) 0.114 Uiso 1 calc R
H24J H 0.8596(6) -1.0480(3) -0.0330(2) 0.114 Uiso 1 calc R
C251 C 1.0104(5) -1.1665(3) -0.0478(2) 0.065(6) Uani 1 d .
H25A H 0.9736(5) -1.1983(3) -0.0642(2) 0.097 Uiso 1 calc R
H25B H 1.0446(5) -1.1574(3) -0.0608(2) 0.097 Uiso 1 calc R
H25C H 0.9904(5) -1.1370(3) -0.0423(2) 0.097 Uiso 1 calc R
C252 C 1.0997(6) -1.2324(3) -0.0145(2) 0.084(7) Uani 1 d .
H25D H 1.1231(6) -1.2405(3) 0.0086(2) 0.125 Uiso 1 calc R
H25E H 1.1339(6) -1.2191(3) -0.0265(2) 0.125 Uiso 1 calc R
H25F H 1.0653(6) -1.2647(3) -0.0322(2) 0.125 Uiso 1 calc R
C253 C 1.1231(5) -1.1148(2) 0.0264(2) 0.053(6) Uani 1 d .
H25H H 1.1485(5) -1.1181(2) 0.0510(2) 0.080 Uiso 1 calc R
H25I H 1.1011(5) -1.0862(2) 0.0306(2) 0.080 Uiso 1 calc R
H25J H 1.1554(5) -1.1066(2) 0.0121(2) 0.080 Uiso 1 calc R
C261 C 1.0545(5) -1.1197(2) 0.1060(2) 0.039(5) Uani 1 d .
H26A H 1.0103(5) -1.1109(2) 0.1024(2) 0.058 Uiso 1 calc R
H26B H 1.0848(5) -1.0965(2) 0.0963(2) 0.058 Uiso 1 calc R
H26C H 1.0767(5) -1.1145(2) 0.1331(2) 0.058 Uiso 1 calc R
C262 C 0.9924(6) -1.2326(3) 0.1054(2) 0.065(6) Uani 1 d .
H26D H 0.9826(6) -1.2703(3) 0.0925(2) 0.097 Uiso 1 calc R
H26E H 0.9487(6) -1.2242(3) 0.1054(2) 0.097 Uiso 1 calc R
H26F H 1.0221(6) -1.2247(3) 0.1316(2) 0.097 Uiso 1 calc R
C263 C 1.1245(7) -1.2073(3) 0.0863(2) 0.059(8) Uani 1 d .
H26G H 1.1166(7) -1.2443(3) 0.0724(2) 0.088 Uiso 1 calc R
H26H H 1.1467(7) -1.2020(3) 0.1135(2) 0.088 Uiso 1 calc R
H26I H 1.1548(7) -1.1840(3) 0.0766(2) 0.088 Uiso 1 calc R
C271 C 0.8713(6) -1.3170(2) -0.0944(2) 0.048(7) Uani 1 d .
H27A H 0.9192(6) -1.2950(2) -0.0818(2) 0.071 Uiso 1 calc R
H27B H 0.8607(6) -1.3234(2) -0.1220(2) 0.071 Uiso 1 calc R
H27C H 0.8654(6) -1.3509(2) -0.0881(2) 0.071 Uiso 1 calc R
C272 C 0.8125(5) -1.2199(2) -0.0957(2) 0.038(5) Uani 1 d .
H27D H 0.8586(5) -1.1945(2) -0.0837(2) 0.056 Uiso 1 calc R
H27E H 0.7776(5) -1.2034(2) -0.0893(2) 0.056 Uiso 1 calc R
H27F H 0.8028(5) -1.2303(2) -0.1234(2) 0.056 Uiso 1 calc R
C273 C 0.7176(6) -1.3261(3) -0.1030(2) 0.070(8) Uani 1 d .
H27G H 0.7118(6) -1.3588(3) -0.0951(2) 0.105 Uiso 1 calc R
H27H H 0.7094(6) -1.3347(3) -0.1306(2) 0.105 Uiso 1 calc R
H27I H 0.6844(6) -1.3078(3) -0.0965(2) 0.105 Uiso 1 calc R
C281 C 0.9251(6) -1.3449(3) -0.0012(2) 0.052(7) Uani 1 d .
H28A H 0.9323(6) -1.3496(3) -0.0262(2) 0.078 Uiso 1 calc R
H28B H 0.9231(6) -1.3779(3) 0.0062(2) 0.078 Uiso 1 calc R
H28C H 0.9635(6) -1.3162(3) 0.0177(2) 0.078 Uiso 1 calc R
C282 C 0.8265(5) -1.3184(2) 0.0451(2) 0.051(5) Uani 1 d .
H28D H 0.7830(5) -1.3094(2) 0.0442(2) 0.077 Uiso 1 calc R
H28E H 0.8652(5) -1.2898(2) 0.0639(2) 0.077 Uiso 1 calc R
H28F H 0.8248(5) -1.3514(2) 0.0524(2) 0.077 Uiso 1 calc R
C283 C 0.7660(5) -1.3896(2) -0.0356(2) 0.049(5) Uani 1 d .
H28G H 0.7688(5) -1.3972(2) -0.0616(2) 0.073 Uiso 1 calc R
H28H H 0.7211(5) -1.3835(2) -0.0357(2) 0.073 Uiso 1 calc R
H28I H 0.7707(5) -1.4199(2) -0.0255(2) 0.073 Uiso 1 calc R
As31 As 0.97286(6) -1.99219(2) -0.34762(2) 0.0206(6) Uani 1 d .
As32 As 0.90121(7) -1.92200(2) -0.34962(2) 0.0222(7) Uani 1 d .
C31 C 1.0735(5) -1.9464(2) -0.3330(2) 0.017(5) Uani 1 d .
H31A H 1.0693(5) -1.9113(2) -0.3198(2) 0.021 Uiso 1 calc R
C32 C 0.9528(5) -2.0339(2) -0.40436(15) 0.018(5) Uani 1 d .
H32A H 0.9957(5) -2.0169(2) -0.40980(15) 0.021 Uiso 1 calc R
C33 C 0.8355(6) -1.9434(2) -0.3189(2) 0.023(6) Uani 1 d .
H33A H 0.8607(6) -1.9235(2) -0.2916(2) 0.027 Uiso 1 calc R
C34 C 0.9721(5) -1.8521(2) -0.3138(2) 0.034(5) Uani 1 d .
H34A H 1.0163(5) -1.8604(2) -0.3151(2) 0.040 Uiso 1 calc R
Si31 Si 1.1124(2) -1.92683(7) -0.37139(5) 0.031(2) Uani 1 d .
Si32 Si 1.1384(2) -1.95955(7) -0.29097(5) 0.028(2) Uani 1 d .
Si33 Si 0.9642(2) -2.10333(6) -0.40320(5) 0.029(2) Uani 1 d .
Si34 Si 0.8806(2) -2.03740(7) -0.44970(5) 0.031(2) Uani 1 d .
Si35 Si 0.7584(2) -1.91499(8) -0.33472(6) 0.041(2) Uani 1 d .
Si36 Si 0.8067(2) -2.01720(7) -0.32060(5) 0.031(2) Uani 1 d .
Si37 Si 0.9786(2) -1.79204(7) -0.33553(5) 0.031(2) Uani 1 d .
Si38 Si 0.9882(2) -1.83523(7) -0.25957(5) 0.030(2) Uani 1 d .
C311 C 1.1391(5) -1.9809(2) -0.4016(2) 0.028(5) Uani 1 d .
H31B H 1.1716(5) -1.9940(2) -0.3849(2) 0.042 Uiso 1 calc R
H31C H 1.1614(5) -1.9661(2) -0.4185(2) 0.042 Uiso 1 calc R
H31D H 1.0978(5) -2.0102(2) -0.4169(2) 0.042 Uiso 1 calc R
C312 C 1.0492(5) -1.9020(2) -0.4047(2) 0.045(5) Uani 1 d .
H31E H 1.0352(5) -1.8744(2) -0.3896(2) 0.067 Uiso 1 calc R
H31F H 1.0082(5) -1.9316(2) -0.4199(2) 0.067 Uiso 1 calc R
H31G H 1.0718(5) -1.8874(2) -0.4216(2) 0.067 Uiso 1 calc R
C313 C 1.1962(5) -1.8695(2) -0.3464(2) 0.041(6) Uani 1 d .
H31H H 1.2297(5) -1.8812(2) -0.3291(2) 0.061 Uiso 1 calc R
H31I H 1.1856(5) -1.8393(2) -0.3319(2) 0.061 Uiso 1 calc R
H31J H 1.2160(5) -1.8589(2) -0.3656(2) 0.061 Uiso 1 calc R
C321 C 1.2078(5) -1.9896(3) -0.3050(2) 0.031(6) Uani 1 d .
H32B H 1.1852(5) -2.0242(3) -0.3239(2) 0.047 Uiso 1 calc R
H32C H 1.2388(5) -1.9941(3) -0.2824(2) 0.047 Uiso 1 calc R
H32D H 1.2346(5) -1.9658(3) -0.3158(2) 0.047 Uiso 1 calc R
C322 C 1.0913(5) -2.0032(2) -0.2649(2) 0.033(5) Uani 1 d .
H32E H 1.0642(5) -2.0377(2) -0.2828(2) 0.049 Uiso 1 calc R
H32F H 1.0602(5) -1.9856(2) -0.2548(2) 0.049 Uiso 1 calc R
H32G H 1.1256(5) -2.0081(2) -0.2438(2) 0.049 Uiso 1 calc R
C323 C 1.1899(5) -1.8931(2) -0.2544(2) 0.041(6) Uani 1 d .
H32H H 1.1579(5) -1.8752(2) -0.2458(2) 0.062 Uiso 1 calc R
H32I H 1.2171(5) -1.8709(2) -0.2661(2) 0.062 Uiso 1 calc R
H32J H 1.2212(5) -1.8992(2) -0.2326(2) 0.062 Uiso 1 calc R
C331 C 1.0513(5) -2.0983(2) -0.3681(2) 0.040(5) Uani 1 d .
H33B H 1.0889(5) -2.0768(2) -0.3744(2) 0.060 Uiso 1 calc R
H33C H 1.0570(5) -2.1338(2) -0.3698(2) 0.060 Uiso 1 calc R
H33D H 1.0525(5) -2.0816(2) -0.3422(2) 0.060 Uiso 1 calc R
C332 C 0.9659(5) -2.1422(2) -0.4516(2) 0.049(6) Uani 1 d .
H33E H 1.0021(5) -2.1213(2) -0.4592(2) 0.074 Uiso 1 calc R
H33F H 0.9208(5) -2.1495(2) -0.4707(2) 0.074 Uiso 1 calc R
H33G H 0.9756(5) -2.1758(2) -0.4496(2) 0.074 Uiso 1 calc R
C333 C 0.8936(5) -2.1452(2) -0.3896(2) 0.033(5) Uani 1 d .
H33H H 0.8482(5) -2.1486(2) -0.4071(2) 0.050 Uiso 1 calc R
H33I H 0.8958(5) -2.1282(2) -0.3635(2) 0.050 Uiso 1 calc R
H33J H 0.9003(5) -2.1805(2) -0.3911(2) 0.050 Uiso 1 calc R
C341 C 0.9225(5) -2.0385(3) -0.4891(2) 0.042(5) Uani 1 d .
H34B H 0.9439(5) -2.0677(3) -0.4913(2) 0.062 Uiso 1 calc R
H34C H 0.9581(5) -2.0049(3) -0.4831(2) 0.062 Uiso 1 calc R
H34D H 0.8872(5) -2.0436(3) -0.5133(2) 0.062 Uiso 1 calc R
C342 C 0.8036(5) -2.0997(2) -0.4667(2) 0.046(5) Uani 1 d .
H34E H 0.7806(5) -2.1006(2) -0.4470(2) 0.068 Uiso 1 calc R
H34F H 0.8202(5) -2.1313(2) -0.4715(2) 0.068 Uiso 1 calc R
H34G H 0.7707(5) -2.0993(2) -0.4902(2) 0.068 Uiso 1 calc R
C343 C 0.8416(5) -1.9794(2) -0.4487(2) 0.052(5) Uani 1 d .
H34H H 0.8189(5) -1.9764(2) -0.4288(2) 0.078 Uiso 1 calc R
H34I H 0.8075(5) -1.9854(2) -0.4735(2) 0.078 Uiso 1 calc R
H34J H 0.8784(5) -1.9467(2) -0.4432(2) 0.078 Uiso 1 calc R
C351 C 0.7880(5) -1.8447(2) -0.3380(2) 0.047(6) Uani 1 d .
H35A H 0.8199(5) -1.8219(2) -0.3133(2) 0.071 Uiso 1 calc R
H35B H 0.7477(5) -1.8312(2) -0.3450(2) 0.071 Uiso 1 calc R
H35C H 0.8118(5) -1.8445(2) -0.3574(2) 0.071 Uiso 1 calc R
C352 C 0.7082(6) -1.9111(3) -0.2981(2) 0.063(6) Uani 1 d .
H35D H 0.6916(6) -1.9465(3) -0.2952(2) 0.094 Uiso 1 calc R
H35E H 0.6686(6) -1.8977(3) -0.3070(2) 0.094 Uiso 1 calc R
H35F H 0.7389(6) -1.8872(3) -0.2735(2) 0.094 Uiso 1 calc R
C353 C 0.6968(5) -1.9560(3) -0.3840(2) 0.067(6) Uani 1 d .
H35G H 0.6800(5) -1.9928(3) -0.3838(2) 0.101 Uiso 1 calc R
H35H H 0.7214(5) -1.9546(3) -0.4029(2) 0.101 Uiso 1 calc R
H35I H 0.6573(5) -1.9414(3) -0.3905(2) 0.101 Uiso 1 calc R
C361 C 0.7884(5) -2.0597(2) -0.3713(2) 0.039(5) Uani 1 d .
H36A H 0.8300(5) -2.0514(2) -0.3792(2) 0.058 Uiso 1 calc R
H36B H 0.7503(5) -2.0521(2) -0.3886(2) 0.058 Uiso 1 calc R
H36C H 0.7756(5) -2.0972(2) -0.3722(2) 0.058 Uiso 1 calc R
C362 C 0.8738(5) -2.0362(2) -0.2844(2) 0.033(6) Uani 1 d .
H36D H 0.9188(5) -2.0272(2) -0.2889(2) 0.050 Uiso 1 calc R
H36E H 0.8585(5) -2.0743(2) -0.2874(2) 0.050 Uiso 1 calc R
H36F H 0.8782(5) -2.0166(2) -0.2586(2) 0.050 Uiso 1 calc R
C363 C 0.7230(6) -2.0366(3) -0.3086(2) 0.047(7) Uani 1 d .
H36G H 0.7291(6) -2.0160(3) -0.2827(2) 0.071 Uiso 1 calc R
H36H H 0.7110(6) -2.0745(3) -0.3102(2) 0.071 Uiso 1 calc R
H36I H 0.6857(6) -2.0293(3) -0.3266(2) 0.071 Uiso 1 calc R
C371 C 0.9469(5) -1.7364(2) -0.3119(2) 0.041(6) Uani 1 d .
H37A H 0.9707(5) -1.7250(2) -0.2844(2) 0.062 Uiso 1 calc R
H37B H 0.8968(5) -1.7492(2) -0.3165(2) 0.062 Uiso 1 calc R
H37C H 0.9568(5) -1.7065(2) -0.3225(2) 0.062 Uiso 1 calc R
C372 C 0.9298(5) -1.8116(2) -0.3885(2) 0.036(5) Uani 1 d .
H37D H 0.9445(5) -1.8403(2) -0.4019(2) 0.055 Uiso 1 calc R
H37E H 0.9399(5) -1.7810(2) -0.3985(2) 0.055 Uiso 1 calc R
H37F H 0.8799(5) -1.8237(2) -0.3925(2) 0.055 Uiso 1 calc R
C373 C 1.0749(6) -1.7616(3) -0.3289(2) 0.047(7) Uani 1 d .
H37G H 1.0937(6) -1.7888(3) -0.3406(2) 0.070 Uiso 1 calc R
H37H H 1.1004(6) -1.7477(3) -0.3016(2) 0.070 Uiso 1 calc R
H37I H 1.0796(6) -1.7327(3) -0.3409(2) 0.070 Uiso 1 calc R
C381 C 0.9996(5) -1.8946(2) -0.2416(2) 0.045(6) Uani 1 d .
H38A H 0.9571(5) -1.9241(2) -0.2537(2) 0.067 Uiso 1 calc R
H38B H 1.0090(5) -1.8851(2) -0.2139(2) 0.067 Uiso 1 calc R
H38C H 1.0385(5) -1.9054(2) -0.2478(2) 0.067 Uiso 1 calc R
C382 C 0.9184(6) -1.8112(3) -0.2419(2) 0.047(7) Uani 1 d .
H38D H 0.9114(6) -1.7805(3) -0.2508(2) 0.071 Uiso 1 calc R
H38E H 0.9332(6) -1.8011(3) -0.2140(2) 0.071 Uiso 1 calc R
H38F H 0.8748(6) -1.8398(3) -0.2518(2) 0.071 Uiso 1 calc R
C383 C 1.0728(5) -1.7798(2) -0.2347(2) 0.039(6) Uani 1 d .
H38G H 1.0691(5) -1.7483(2) -0.2432(2) 0.059 Uiso 1 calc R
H38H H 1.1111(5) -1.7915(2) -0.2410(2) 0.059 Uiso 1 calc R
H38I H 1.0816(5) -1.7713(2) -0.2071(2) 0.059 Uiso 1 calc R
As41 As 0.40202(7) -0.92697(2) 0.15209(2) 0.0234(8) Uani 1 d .
As42 As 0.47407(6) -0.99673(2) 0.15324(2) 0.0216(6) Uani 1 d .
C41 C 0.4725(5) -0.8581(2) 0.1897(2) 0.030(5) Uani 1 d .
H41A H 0.5172(5) -0.8664(2) 0.1898(2) 0.036 Uiso 1 calc R
C42 C 0.3342(5) -0.9502(2) 0.1816(2) 0.017(5) Uani 1 d .
H42A H 0.3579(5) -0.9300(2) 0.2090(2) 0.021 Uiso 1 calc R
C43 C 0.4535(5) -1.0376(2) 0.0964(2) 0.019(5) Uani 1 d .
H43A H 0.4956(5) -1.0196(2) 0.0907(2) 0.023 Uiso 1 calc R
C44 C 0.5741(5) -0.9504(2) 0.1671(2) 0.019(5) Uani 1 d .
H44A H 0.5696(5) -0.9152(2) 0.1796(2) 0.023 Uiso 1 calc R
Si41 Si 0.4831(2) -0.84057(7) 0.24366(5) 0.022(2) Uani 1 d .
Si42 Si 0.4812(2) -0.79770(7) 0.16855(5) 0.032(2) Uani 1 d .
Si43 Si 0.2552(2) -0.92395(7) 0.16477(5) 0.028(2) Uani 1 d .
Si44 Si 0.3073(2) -1.02401(7) 0.18044(5) 0.023(2) Uani 1 d .
Si45 Si 0.4690(2) -1.10628(6) 0.09779(5) 0.026(2) Uani 1 d .
Si46 Si 0.3801(2) -1.04261(7) 0.05121(5) 0.025(2) Uani 1 d .
Si47 Si 0.6393(2) -0.96219(7) 0.20988(5) 0.032(2) Uani 1 d .
Si48 Si 0.6129(2) -0.93259(7) 0.12831(5) 0.034(2) Uani 1 d .
C411 C 0.4077(6) -0.8186(3) 0.2568(2) 0.023(6) Uani 1 d .
H41B H 0.4009(6) -0.7886(3) 0.2468(2) 0.034 Uiso 1 calc R
H41C H 0.4186(6) -0.8078(3) 0.2845(2) 0.034 Uiso 1 calc R
H41D H 0.3652(6) -0.8481(3) 0.2457(2) 0.034 Uiso 1 calc R
C412 C 0.4944(5) -0.8984(2) 0.2635(2) 0.039(5) Uani 1 d .
H41E H 0.4529(5) -0.9286(2) 0.2509(2) 0.059 Uiso 1 calc R
H41F H 0.5013(5) -0.8881(2) 0.2909(2) 0.059 Uiso 1 calc R
H41G H 0.5348(5) -0.9085(2) 0.2588(2) 0.059 Uiso 1 calc R
C413 C 0.5657(5) -0.7842(2) 0.2696(2) 0.051(6) Uani 1 d .
H41H H 0.5623(5) -0.7532(2) 0.2602(2) 0.076 Uiso 1 calc R
H41H H 0.6054(5) -0.7954(2) 0.2649(2) 0.076 Uiso 1 calc R
H41I H 0.5719(5) -0.7750(2) 0.2970(2) 0.076 Uiso 1 calc R
C421 C 0.4471(5) -0.7431(2) 0.1904(2) 0.046(6) Uani 1 d .
H42B H 0.3974(5) -0.7571(2) 0.1864(2) 0.069 Uiso 1 calc R
H42C H 0.4543(5) -0.7143(2) 0.1783(2) 0.069 Uiso 1 calc R
H42D H 0.4718(5) -0.7294(2) 0.2177(2) 0.069 Uiso 1 calc R
C422 C 0.4361(5) -0.8165(2) 0.1147(2) 0.037(5) Uani 1 d .
H42E H 0.4519(5) -0.8449(2) 0.1018(2) 0.056 Uiso 1 calc R
H42F H 0.4475(5) -0.7855(2) 0.1053(2) 0.056 Uiso 1 calc R
H42G H 0.3858(5) -0.8288(2) 0.1095(2) 0.056 Uiso 1 calc R
C423 C 0.5775(6) -0.7668(3) 0.1776(2) 0.049(7) Uani 1 d .
H42H H 0.5976(6) -0.7938(3) 0.1668(2) 0.073 Uiso 1 calc R
H42I H 0.6009(6) -0.7530(3) 0.2051(2) 0.073 Uiso 1 calc R
H42J H 0.5835(6) -0.7379(3) 0.1657(2) 0.073 Uiso 1 calc R
C431 C 0.2807(5) -0.8553(2) 0.1570(2) 0.055(6) Uani 1 d .
H43B H 0.3048(5) -0.8568(2) 0.1378(2) 0.083 Uiso 1 calc R
H43C H 0.3115(5) -0.8298(2) 0.1810(2) 0.083 Uiso 1 calc R
H43D H 0.2390(5) -0.8441(2) 0.1484(2) 0.083 Uiso 1 calc R
C432 C 0.2089(5) -0.9167(3) 0.2027(2) 0.040(6) Uani 1 d .
H43E H 0.1947(5) -0.9510(3) 0.2078(2) 0.060 Uiso 1 calc R
H43F H 0.1679(5) -0.9049(3) 0.1935(2) 0.060 Uiso 1 calc R
H43G H 0.2404(5) -0.8905(3) 0.2262(2) 0.060 Uiso 1 calc R
C433 C 0.1897(5) -0.9691(2) 0.1172(2) 0.049(6) Uani 1 d .
H43H H 0.1748(5) -1.0051(2) 0.1195(2) 0.073 Uiso 1 calc R
H43I H 0.2116(5) -0.9697(2) 0.0971(2) 0.073 Uiso 1 calc R
H43J H 0.1494(5) -0.9555(2) 0.1109(2) 0.073 Uiso 1 calc R
C441 C 0.3739(5) -1.0412(2) 0.2165(2) 0.033(6) Uani 1 d .
H44B H 0.3824(5) -1.0181(2) 0.2420(2) 0.050 Uiso 1 calc R
H44C H 0.4173(5) -1.0363(2) 0.2101(2) 0.050 Uiso 1 calc R
H44D H 0.3567(5) -1.0783(2) 0.2162(2) 0.050 Uiso 1 calc R
C442 C 0.2232(6) -1.0433(3) 0.1934(2) 0.026(6) Uani 1 d .
H44E H 0.1857(6) -1.0356(3) 0.1758(2) 0.039 Uiso 1 calc R
H44F H 0.2303(6) -1.0230(3) 0.2195(2) 0.039 Uiso 1 calc R
H44G H 0.2109(6) -1.0813(3) 0.1914(2) 0.039 Uiso 1 calc R
C443 C 0.2889(5) -1.0681(2) 0.1302(2) 0.027(5) Uani 1 d .
H44H H 0.2543(5) -1.0584(2) 0.1121(2) 0.041 Uiso 1 calc R
H44I H 0.2712(5) -1.1053(2) 0.1294(2) 0.041 Uiso 1 calc R
H44J H 0.3318(5) -1.0633(2) 0.1233(2) 0.041 Uiso 1 calc R
C451 C 0.5531(5) -1.0995(2) 0.1352(2) 0.046(6) Uani 1 d .
H45A H 0.5917(5) -1.0765(2) 0.1305(2) 0.069 Uiso 1 calc R
H45B H 0.5605(5) -1.1346(2) 0.1338(2) 0.069 Uiso 1 calc R
H45C H 0.5505(5) -1.0840(2) 0.1605(2) 0.069 Uiso 1 calc R
C452 C 0.4796(5) -1.1414(2) 0.0512(2) 0.037(5) Uani 1 d .
H45D H 0.5160(5) -1.1179(2) 0.0453(2) 0.056 Uiso 1 calc R
H45E H 0.4358(5) -1.1506(2) 0.0307(2) 0.056 Uiso 1 calc R
H45F H 0.4926(5) -1.1738(2) 0.0537(2) 0.056 Uiso 1 calc R
C453 C 0.3995(5) -1.1507(2) 0.1095(2) 0.045(5) Uani 1 d .
H45G H 0.3544(5) -1.1558(2) 0.0910(2) 0.068 Uiso 1 calc R
H45H H 0.3989(5) -1.1345(2) 0.1352(2) 0.068 Uiso 1 calc R
H45I H 0.4088(5) -1.1851(2) 0.1085(2) 0.068 Uiso 1 calc R
C461 C 0.3336(5) -0.9902(2) 0.0535(2) 0.044(5) Uani 1 d .
H46A H 0.3104(5) -0.9910(2) 0.0731(2) 0.065 Uiso 1 calc R
H46B H 0.2990(5) -0.9968(2) 0.0287(2) 0.065 Uiso 1 calc R
H46C H 0.3670(5) -0.9554(2) 0.0598(2) 0.065 Uiso 1 calc R
C462 C 0.4223(5) -1.0372(3) 0.0129(2) 0.039(5) Uani 1 d .
H46D H 0.4477(5) -1.0639(3) 0.0103(2) 0.059 Uiso 1 calc R
H46E H 0.4545(5) -1.0018(3) 0.0198(2) 0.059 Uiso 1 calc R
H46F H 0.3866(5) -1.0432(3) -0.0114(2) 0.059 Uiso 1 calc R
C463 C 0.3089(5) -1.1090(2) 0.0319(2) 0.038(5) Uani 1 d .
H46G H 0.3303(5) -1.1382(2) 0.0300(2) 0.056 Uiso 1 calc R
H46H H 0.2792(5) -1.1113(2) 0.0066(2) 0.056 Uiso 1 calc R
H46I H 0.2809(5) -1.1115(2) 0.0491(2) 0.056 Uiso 1 calc R
C471 C 0.7098(6) -0.9912(3) 0.1974(2) 0.049(6) Uani 1 d .
H47A H 0.6883(6) -1.0262(3) 0.1789(2) 0.074 Uiso 1 calc R
H47B H 0.7407(6) -0.9946(3) 0.2205(2) 0.074 Uiso 1 calc R
H47C H 0.7366(6) -0.9676(3) 0.1864(2) 0.074 Uiso 1 calc R
C472 C 0.5940(5) -1.0051(2) 0.2362(2) 0.033(5) Uani 1 d .
H47D H 0.5684(5) -1.0402(2) 0.2187(2) 0.049 Uiso 1 calc R
H47E H 0.5617(5) -0.9882(2) 0.2455(2) 0.049 Uiso 1 calc R
H47F H 0.6287(5) -1.0086(2) 0.2578(2) 0.049 Uiso 1 calc R
C473 C 0.6878(5) -0.8946(2) 0.2458(2) 0.042(5) Uani 1 d .
H47G H 0.6543(5) -0.8775(2) 0.2535(2) 0.063 Uiso 1 calc R
H47H H 0.7148(5) -0.8724(2) 0.2342(2) 0.063 Uiso 1 calc R
H47I H 0.7189(5) -0.8994(2) 0.2683(2) 0.063 Uiso 1 calc R
C481 C 0.5501(5) -0.9068(2) 0.0955(2) 0.044(5) Uani 1 d .
H48A H 0.5368(5) -0.8789(2) 0.1109(2) 0.066 Uiso 1 calc R
H48B H 0.5087(5) -0.9359(2) 0.0803(2) 0.066 Uiso 1 calc R
H48C H 0.5727(5) -0.8922(2) 0.0786(2) 0.066 Uiso 1 calc R
C482 C 0.6385(5) -0.9872(2) 0.0977(2) 0.040(5) Uani 1 d .
H48D H 0.6707(5) -1.0007(2) 0.1143(2) 0.060 Uiso 1 calc R
H48E H 0.6609(5) -0.9725(2) 0.0808(2) 0.060 Uiso 1 calc R
H48F H 0.5969(5) -1.0162(2) 0.0825(2) 0.060 Uiso 1 calc R
C483 C 0.6983(5) -0.8756(2) 0.1519(2) 0.052(6) Uani 1 d .
H48G H 0.7321(5) -0.8873(2) 0.1690(2) 0.077 Uiso 1 calc R
H48H H 0.6890(5) -0.8447(2) 0.1665(2) 0.077 Uiso 1 calc R
H48I H 0.7171(5) -0.8660(2) 0.1322(2) 0.077 Uiso 1 calc R
As51 As 0.52507(8) -1.69068(2) -0.24407(2) 0.0248(9) Uani 1 d .
As52 As 0.63968(7) -1.65591(2) -0.18607(2) 0.0241(6) Uani 1 d .
C51 C 0.5297(5) -1.7635(2) -0.27358(15) 0.017(5) Uani 1 d .
H51A H 0.5809(5) -1.7586(2) -0.26503(15) 0.020 Uiso 1 calc R
C52 C 0.4469(6) -1.7134(2) -0.2205(2) 0.018(6) Uani 1 d .
H52A H 0.4366(6) -1.7529(2) -0.2288(2) 0.021 Uiso 1 calc R
C53 C 0.6762(5) -1.5774(2) -0.1853(2) 0.019(6) Uani 1 d .
H53A H 0.7070(5) -1.5773(2) -0.2018(2) 0.023 Uiso 1 calc R
C54 C 0.7058(5) -1.6929(2) -0.2064(2) 0.019(5) Uani 1 d .
H54A H 0.6715(5) -1.7247(2) -0.2261(2) 0.022 Uiso 1 calc R
Si51 Si 0.4969(2) -1.82722(7) -0.25973(5) 0.023(2) Uani 1 d .
Si52 Si 0.5128(2) -1.77219(7) -0.32787(5) 0.034(2) Uani 1 d .
Si53 Si 0.3648(3) -1.70302(7) -0.25316(6) 0.038(3) Uani 1 d .
Si54 Si 0.4485(2) -1.70181(8) -0.16849(6) 0.046(2) Uani 1 d .
Si55 Si 0.7369(2) -1.54096(7) -0.13333(6) 0.038(2) Uani 1 d .
Si56 Si 0.6116(2) -1.54109(7) -0.20361(6) 0.033(2) Uani 1 d .
Si57 Si 0.7540(2) -1.72723(7) -0.17182(6) 0.032(2) Uani 1 d .
Si58 Si 0.7563(2) -1.66361(7) -0.23670(5) 0.036(2) Uani 1 d .
C511 C 0.3985(6) -1.8567(2) -0.2737(2) 0.034(6) Uani 1 d .
H51B H 0.3784(6) -1.8306(2) -0.2618(2) 0.050 Uiso 1 calc R
H51C H 0.3884(6) -1.8885(2) -0.2650(2) 0.050 Uiso 1 calc R
H51D H 0.3785(6) -1.8661(2) -0.3014(2) 0.050 Uiso 1 calc R
C512 C 0.5358(5) -1.8170(2) -0.2064(2) 0.027(6) Uani 1 d .
H51E H 0.5210(5) -1.7890(2) -0.1923(2) 0.040 Uiso 1 calc R
H51F H 0.5865(5) -1.8066(2) -0.1996(2) 0.040 Uiso 1 calc R
H51G H 0.5200(5) -1.8501(2) -0.2001(2) 0.040 Uiso 1 calc R
C513 C 0.5285(5) -1.8817(2) -0.2846(2) 0.029(6) Uani 1 d .
H51H H 0.5098(5) -1.8885(2) -0.3122(2) 0.044 Uiso 1 calc R
H51I H 0.5128(5) -1.9141(2) -0.2774(2) 0.044 Uiso 1 calc R
H51J H 0.5793(5) -1.8706(2) -0.2769(2) 0.044 Uiso 1 calc R
C521 C 0.4276(5) -1.8243(2) -0.3603(2) 0.040(6) Uani 1 d .
H52B H 0.4253(5) -1.8580(2) -0.3540(2) 0.059 Uiso 1 calc R
H52C H 0.4261(5) -1.8293(2) -0.3870(2) 0.059 Uiso 1 calc R
H52D H 0.3880(5) -1.8120(2) -0.3565(2) 0.059 Uiso 1 calc R
C522 C 0.5113(5) -1.7091(2) -0.3426(2) 0.030(5) Uani 1 d .
H52E H 0.4737(5) -1.6961(2) -0.3365(2) 0.045 Uiso 1 calc R
H52F H 0.5039(5) -1.7164(2) -0.3701(2) 0.045 Uiso 1 calc R
H52G H 0.5557(5) -1.6821(2) -0.3290(2) 0.045 Uiso 1 calc R
C523 C 0.5869(6) -1.7959(3) -0.3405(2) 0.059(7) Uani 1 d .
H52H H 0.5887(6) -1.8286(3) -0.3331(2) 0.089 Uiso 1 calc R
H52I H 0.6309(6) -1.7685(3) -0.3268(2) 0.089 Uiso 1 calc R
H52J H 0.5791(6) -1.8028(3) -0.3679(2) 0.089 Uiso 1 calc R
C531 C 0.3514(5) -1.7386(2) -0.3048(2) 0.046(5) Uani 1 d .
H53B H 0.3920(5) -1.7239(2) -0.3121(2) 0.069 Uiso 1 calc R
H53C H 0.3100(5) -1.7336(2) -0.3213(2) 0.069 Uiso 1 calc R
H53D H 0.3454(5) -1.7765(2) -0.3076(2) 0.069 Uiso 1 calc R
C532 C 0.2829(6) -1.7354(3) -0.2433(2) 0.063(7) Uani 1 d .
H53E H 0.2859(6) -1.7190(3) -0.2169(2) 0.094 Uiso 1 calc R
H53F H 0.2779(6) -1.7733(3) -0.2471(2) 0.094 Uiso 1 calc R
H53G H 0.2426(6) -1.7304(3) -0.2607(2) 0.094 Uiso 1 calc R
C533 C 0.3677(5) -1.6310(2) -0.2508(2) 0.058(6) Uani 1 d .
H53H H 0.4097(5) -1.6137(2) -0.2559(2) 0.088 Uiso 1 calc R
H53I H 0.3682(5) -1.6125(2) -0.2254(2) 0.088 Uiso 1 calc R
H53J H 0.3268(5) -1.6298(2) -0.2700(2) 0.088 Uiso 1 calc R
C541 C 0.3926(5) -1.7663(2) -0.1666(2) 0.066(6) Uani 1 d .
H54B H 0.4112(5) -1.7954(2) -0.1756(2) 0.099 Uiso 1 calc R
H54C H 0.3451(5) -1.7730(2) -0.1830(2) 0.099 Uiso 1 calc R
H54D H 0.3926(5) -1.7638(2) -0.1404(2) 0.099 Uiso 1 calc R
C542 C 0.4124(6) -1.6473(3) -0.1515(2) 0.074(6) Uani 1 d .
H54E H 0.4410(6) -1.6137(3) -0.1524(2) 0.111 Uiso 1 calc R
H54F H 0.4124(6) -1.6451(3) -0.1253(2) 0.111 Uiso 1 calc R
H54G H 0.3649(6) -1.6543(3) -0.1680(2) 0.111 Uiso 1 calc R
C543 C 0.5345(5) -1.6890(3) -0.1290(2) 0.062(6) Uani 1 d .
H54H H 0.5569(5) -1.7164(3) -0.1359(2) 0.094 Uiso 1 calc R
H54I H 0.5251(5) -1.6898(3) -0.1050(2) 0.094 Uiso 1 calc R
H54J H 0.5651(5) -1.6541(3) -0.1261(2) 0.094 Uiso 1 calc R
C551 C 0.7950(6) -1.5804(2) -0.1129(2) 0.070(6) Uani 1 d .
H55A H 0.8236(6) -1.5881(2) -0.1292(2) 0.105 Uiso 1 calc R
H55B H 0.7664(6) -1.6137(2) -0.1117(2) 0.105 Uiso 1 calc R
H55C H 0.8250(6) -1.5597(2) -0.0872(2) 0.105 Uiso 1 calc R
C552 C 0.6826(5) -1.5274(3) -0.1000(2) 0.046(5) Uani 1 d .
H55D H 0.6518(5) -1.5070(3) -0.1097(2) 0.069 Uiso 1 calc R
H55E H 0.7135(5) -1.5071(3) -0.0745(2) 0.069 Uiso 1 calc R
H55F H 0.6549(5) -1.5611(3) -0.0989(2) 0.069 Uiso 1 calc R
C553 C 0.7996(5) -1.4757(2) -0.1315(2) 0.045(5) Uani 1 d .
H55G H 0.7730(5) -1.4531(2) -0.1418(2) 0.068 Uiso 1 calc R
H55H H 0.8299(5) -1.4835(2) -0.1468(2) 0.068 Uiso 1 calc R
H55I H 0.8279(5) -1.4574(2) -0.1051(2) 0.068 Uiso 1 calc R
C561 C 0.5355(6) -1.5586(3) -0.1855(2) 0.051(7) Uani 1 d .
H56A H 0.5521(6) -1.5510(3) -0.1577(2) 0.076 Uiso 1 calc R
H56B H 0.5112(6) -1.5964(3) -0.1967(2) 0.076 Uiso 1 calc R
H56C H 0.5038(6) -1.5376(3) -0.1925(2) 0.076 Uiso 1 calc R
C562 C 0.5802(5) -1.5556(2) -0.2570(2) 0.052(5) Uani 1 d .
H56D H 0.6200(5) -1.5464(2) -0.2663(2) 0.077 Uiso 1 calc R
H56E H 0.5485(5) -1.5346(2) -0.2642(2) 0.077 Uiso 1 calc R
H56F H 0.5559(5) -1.5934(2) -0.2684(2) 0.077 Uiso 1 calc R
C563 C 0.6447(5) -1.4665(2) -0.1866(2) 0.064(6) Uani 1 d .
H56G H 0.6846(5) -1.4546(2) -0.1952(2) 0.096 Uiso 1 calc R
H56H H 0.6588(5) -1.4549(2) -0.1587(2) 0.096 Uiso 1 calc R
H56I H 0.6079(5) -1.4512(2) -0.1971(2) 0.096 Uiso 1 calc R
C571 C 0.8517(5) -1.6969(3) -0.1525(2) 0.042(6) Uani 1 d .
H57A H 0.8703(5) -1.6945(3) -0.1737(2) 0.064 Uiso 1 calc R
H57B H 0.8728(5) -1.7193(3) -0.1385(2) 0.064 Uiso 1 calc R
H57C H 0.8624(5) -1.6614(3) -0.1353(2) 0.064 Uiso 1 calc R
C572 C 0.7415(5) -1.7988(2) -0.2003(2) 0.043(6) Uani 1 d .
H57D H 0.7585(5) -1.7983(2) -0.2222(2) 0.064 Uiso 1 calc R
H57E H 0.6921(5) -1.8182(2) -0.2093(2) 0.064 Uiso 1 calc R
H57F H 0.7674(5) -1.8164(2) -0.1839(2) 0.064 Uiso 1 calc R
C573 C 0.7202(5) -1.7313(2) -0.1302(2) 0.051(6) Uani 1 d .
H57G H 0.6698(5) -1.7468(2) -0.1396(2) 0.076 Uiso 1 calc R
H57H H 0.7315(5) -1.6956(2) -0.1131(2) 0.076 Uiso 1 calc R
H57I H 0.7418(5) -1.7535(2) -0.1164(2) 0.076 Uiso 1 calc R
C581 C 0.6953(5) -1.6458(2) -0.2765(2) 0.049(5) Uani 1 d .
H58A H 0.6755(5) -1.6190(2) -0.2651(2) 0.073 Uiso 1 calc R
H58B H 0.6580(5) -1.6776(2) -0.2923(2) 0.073 Uiso 1 calc R
H58C H 0.7215(5) -1.6317(2) -0.2922(2) 0.073 Uiso 1 calc R
C582 C 0.8355(5) -1.6037(2) -0.2088(2) 0.030(5) Uani 1 d .
H58D H 0.8205(5) -1.5751(2) -0.1955(2) 0.046 Uiso 1 calc R
H58E H 0.8581(5) -1.5913(2) -0.2264(2) 0.046 Uiso 1 calc R
H58F H 0.8683(5) -1.6140(2) -0.1901(2) 0.046 Uiso 1 calc R
C583 C 0.7929(5) -1.7158(2) -0.2609(2) 0.041(6) Uani 1 d .
H58G H 0.8189(5) -1.7010(2) -0.2764(2) 0.061 Uiso 1 calc R
H58H H 0.7548(5) -1.7469(2) -0.2771(2) 0.061 Uiso 1 calc R
H58I H 0.8239(5) -1.7263(2) -0.2414(2) 0.061 Uiso 1 calc R
As61 As 0.13797(6) -0.65759(2) 0.31299(2) 0.0241(6) Uani 1 d .
As62 As 0.01966(8) -0.69274(2) 0.25688(2) 0.0255(9) Uani 1 d .
C61 C 0.2014(5) -0.6962(2) 0.2904(2) 0.020(5) Uani 1 d .
H61A H 0.1656(5) -0.7278(2) 0.2712(2) 0.024 Uiso 1 calc R
C62 C 0.1801(5) -0.5803(2) 0.3139(2) 0.025(5) Uani 1 d .
H62A H 0.2161(5) -0.5846(2) 0.3011(2) 0.030 Uiso 1 calc R
C63 C -0.0523(6) -0.7066(2) 0.2852(2) 0.026(6) Uani 1 d .
H63A H -0.0595(6) -0.7444(2) 0.2857(2) 0.031 Uiso 1 calc R
C64 C 0.0207(5) -0.7681(2) 0.23047(14) 0.020(5) Uani 1 d .
H64A H 0.0716(5) -0.7643(2) 0.23846(14) 0.024 Uiso 1 calc R
Si61 Si 0.2486(2) -0.66857(7) 0.25816(6) 0.035(2) Uani 1 d .
Si62 Si 0.2504(2) -0.73102(7) 0.32412(6) 0.032(2) Uani 1 d .
Si63 Si 0.2380(2) -0.54419(7) 0.36643(6) 0.038(2) Uani 1 d .
Si64 Si 0.1396(2) -0.53270(7) 0.28926(6) 0.040(2) Uani 1 d .
Si65 Si -0.1398(2) -0.70353(7) 0.25233(6) 0.033(3) Uani 1 d .
Si66 Si -0.0307(3) -0.66605(7) 0.33713(6) 0.042(3) Uani 1 d .
Si67 Si 0.0000(2) -0.78334(7) 0.17527(5) 0.031(2) Uani 1 d .
Si68 Si -0.0134(2) -0.82790(7) 0.24826(5) 0.027(2) Uani 1 d .
C611 C 0.3289(5) -0.6089(2) 0.2828(2) 0.050(6) Uani 1 d .
H61B H 0.3613(5) -0.6174(2) 0.3028(2) 0.075 Uiso 1 calc R
H61C H 0.3149(5) -0.5783(2) 0.2942(2) 0.075 Uiso 1 calc R
H61D H 0.3514(5) -0.6004(2) 0.2641(2) 0.075 Uiso 1 calc R
C612 C 0.1860(5) -0.6511(2) 0.2193(2) 0.040(5) Uani 1 d .
H61E H 0.1447(5) -0.6814(2) 0.2065(2) 0.059 Uiso 1 calc R
H61F H 0.2088(5) -0.6425(2) 0.2007(2) 0.059 Uiso 1 calc R
H61G H 0.1723(5) -0.6205(2) 0.2308(2) 0.059 Uiso 1 calc R
C613 C 0.2826(5) -0.7223(3) 0.2327(2) 0.051(6) Uani 1 d .
H61H H 0.3151(5) -0.7325(3) 0.2516(2) 0.076 Uiso 1 calc R
H61I H 0.3064(5) -0.7084(3) 0.2160(2) 0.076 Uiso 1 calc R
H61J H 0.2436(5) -0.7534(3) 0.2174(2) 0.076 Uiso 1 calc R
C621 C 0.3491(6) -0.7028(3) 0.3404(2) 0.037(6) Uani 1 d .
H62B H 0.3620(6) -0.6656(3) 0.3552(2) 0.056 Uiso 1 calc R
H62C H 0.3654(6) -0.7052(3) 0.3181(2) 0.056 Uiso 1 calc R
H62D H 0.3703(6) -0.7231(3) 0.3563(2) 0.056 Uiso 1 calc R
C622 C 0.2216(5) -0.7328(3) 0.3681(2) 0.055(6) Uani 1 d .
H62E H 0.2305(5) -0.6964(3) 0.3836(2) 0.083 Uiso 1 calc R
H62F H 0.2476(5) -0.7518(3) 0.3830(2) 0.083 Uiso 1 calc R
H62G H 0.1719(5) -0.7509(3) 0.3602(2) 0.083 Uiso 1 calc R
C623 C 0.2312(5) -0.8029(2) 0.2959(2) 0.050(6) Uani 1 d .
H62H H 0.2452(5) -0.8040(2) 0.2729(2) 0.075 Uiso 1 calc R
H62I H 0.1814(5) -0.8203(2) 0.2886(2) 0.075 Uiso 1 calc R
H62J H 0.2570(5) -0.8213(2) 0.3115(2) 0.075 Uiso 1 calc R
C631 C 0.2998(5) -0.5824(2) 0.3843(2) 0.044(6) Uani 1 d .
H63B H 0.3278(5) -0.5877(2) 0.3672(2) 0.067 Uiso 1 calc R
H63C H 0.2733(5) -0.6168(2) 0.3849(2) 0.067 Uiso 1 calc R
H63D H 0.3303(5) -0.5623(2) 0.4100(2) 0.067 Uiso 1 calc R
C632 C 0.2974(5) -0.4759(2) 0.3705(2) 0.062(6) Uani 1 d .
H63E H 0.2690(5) -0.4536(2) 0.3617(2) 0.093 Uiso 1 calc R
H63F H 0.3279(5) -0.4807(2) 0.3548(2) 0.093 Uiso 1 calc R
H63G H 0.3256(5) -0.4589(2) 0.3972(2) 0.093 Uiso 1 calc R
C633 C 0.1852(5) -0.5352(3) 0.4012(2) 0.042(5) Uani 1 d .
H63H H 0.1524(5) -0.5155(3) 0.3929(2) 0.063 Uiso 1 calc R
H63I H 0.2167(5) -0.5155(3) 0.4268(2) 0.063 Uiso 1 calc R
H63J H 0.1597(5) -0.5701(3) 0.4018(2) 0.063 Uiso 1 calc R
C641 C 0.2087(5) -0.4986(3) 0.2700(2) 0.057(5) Uani 1 d .
H64B H 0.2525(5) -0.4821(3) 0.2907(2) 0.086 Uiso 1 calc R
H64C H 0.1935(5) -0.4712(3) 0.2594(2) 0.086 Uiso 1 calc R
H64D H 0.2155(5) -0.5248(3) 0.2500(2) 0.086 Uiso 1 calc R
C642 C 0.1171(5) -0.4782(2) 0.3216(2) 0.059(6) Uani 1 d .
H64E H 0.1568(5) -0.4602(2) 0.3445(2) 0.088 Uiso 1 calc R
H64F H 0.0770(5) -0.4941(2) 0.3288(2) 0.088 Uiso 1 calc R
H64G H 0.1059(5) -0.4524(2) 0.3079(2) 0.088 Uiso 1 calc R
C643 C 0.0574(5) -0.5629(2) 0.2468(2) 0.052(5) Uani 1 d .
H64H H 0.0200(5) -0.5810(2) 0.2550(2) 0.078 Uiso 1 calc R
H64I H 0.0660(5) -0.5884(2) 0.2271(2) 0.078 Uiso 1 calc R
H64J H 0.0441(5) -0.5347(2) 0.2365(2) 0.078 Uiso 1 calc R
C651 C -0.1523(5) -0.7361(2) 0.2005(2) 0.041(5) Uani 1 d .
H65A H -0.1500(5) -0.7727(2) 0.1974(2) 0.062 Uiso 1 calc R
H65B H -0.1158(5) -0.7164(2) 0.1924(2) 0.062 Uiso 1 calc R
H65C H -0.1977(5) -0.7361(2) 0.1847(2) 0.062 Uiso 1 calc R
C652 C -0.2196(5) -0.7426(3) 0.2630(2) 0.041(6) Uani 1 d .
H65D H -0.2166(5) -0.7278(3) 0.2896(2) 0.062 Uiso 1 calc R
H65E H -0.2203(5) -0.7800(3) 0.2587(2) 0.062 Uiso 1 calc R
H65F H -0.2622(5) -0.7397(3) 0.2462(2) 0.062 Uiso 1 calc R
C653 C -0.1452(5) -0.6329(2) 0.2554(2) 0.048(5) Uani 1 d .
H65G H -0.1390(5) -0.6143(2) 0.2818(2) 0.073 Uiso 1 calc R
H65H H -0.1906(5) -0.6339(2) 0.2391(2) 0.073 Uiso 1 calc R
H65I H -0.1087(5) -0.6142(2) 0.2468(2) 0.073 Uiso 1 calc R
C661 C 0.0097(5) -0.5927(2) 0.3418(2) 0.058(5) Uani 1 d .
H66A H -0.0207(5) -0.5812(2) 0.3228(2) 0.087 Uiso 1 calc R
H66B H 0.0551(5) -0.5883(2) 0.3377(2) 0.087 Uiso 1 calc R
H66C H 0.0152(5) -0.5711(2) 0.3674(2) 0.087 Uiso 1 calc R
C662 C 0.0267(5) -0.6894(2) 0.3735(2) 0.036(6) Uani 1 d .
H66D H 0.0703(5) -0.6889(2) 0.3679(2) 0.054 Uiso 1 calc R
H66E H 0.0031(5) -0.7256(2) 0.3726(2) 0.054 Uiso 1 calc R
H66F H 0.0364(5) -0.6659(2) 0.3990(2) 0.054 Uiso 1 calc R
C663 C -0.1113(7) -0.6696(3) 0.3524(2) 0.053(8) Uani 1 d .
H66G H -0.1446(7) -0.6580(3) 0.3349(2) 0.079 Uiso 1 calc R
H66H H -0.0988(7) -0.6464(3) 0.3783(2) 0.079 Uiso 1 calc R
H66I H -0.1321(7) -0.7062(3) 0.3519(2) 0.079 Uiso 1 calc R
C671 C -0.0852(5) -0.8369(2) 0.1460(2) 0.047(6) Uani 1 d .
H67A H -0.0865(5) -0.8689(2) 0.1547(2) 0.071 Uiso 1 calc R
H67B H -0.0881(5) -0.8454(2) 0.1190(2) 0.071 Uiso 1 calc R
H67C H -0.1244(5) -0.8238(2) 0.1493(2) 0.071 Uiso 1 calc R
C672 C 0.0723(6) -0.8097(3) 0.1633(2) 0.039(7) Uani 1 d .
H67D H 0.0747(6) -0.8407(3) 0.1728(2) 0.059 Uiso 1 calc R
H67E H 0.1165(6) -0.7821(3) 0.1752(2) 0.059 Uiso 1 calc R
H67F H 0.0628(6) -0.8200(3) 0.1356(2) 0.059 Uiso 1 calc R
C673 C -0.0027(5) -0.7236(2) 0.1562(2) 0.031(5) Uani 1 d .
H67G H -0.0396(5) -0.7093(2) 0.1621(2) 0.046 Uiso 1 calc R
H67H H -0.0118(5) -0.7343(2) 0.1286(2) 0.046 Uiso 1 calc R
H67I H 0.0419(5) -0.6964(2) 0.1682(2) 0.046 Uiso 1 calc R
C681 C 0.0285(5) -0.8132(2) 0.3017(2) 0.030(6) Uani 1 d .
H68A H 0.0156(5) -0.7834(2) 0.3151(2) 0.046 Uiso 1 calc R
H68B H 0.0790(5) -0.8040(2) 0.3076(2) 0.046 Uiso 1 calc R
H68C H 0.0126(5) -0.8445(2) 0.3099(2) 0.046 Uiso 1 calc R
C682 C -0.1120(6) -0.8536(3) 0.2362(2) 0.029(6) Uani 1 d .
H68D H -0.1338(6) -0.8612(3) 0.2087(2) 0.043 Uiso 1 calc R
H68E H -0.1292(6) -0.8267(3) 0.2498(2) 0.043 Uiso 1 calc R
H68F H -0.1236(6) -0.8861(3) 0.2440(2) 0.043 Uiso 1 calc R
C683 C 0.0154(5) -0.8861(2) 0.2255(2) 0.034(5) Uani 1 d .
H68G H -0.0047(5) -0.8956(2) 0.1978(2) 0.051 Uiso 1 calc R
H68H H -0.0004(5) -0.9165(2) 0.2347(2) 0.051 Uiso 1 calc R
H68I H 0.0661(5) -0.8760(2) 0.2324(2) 0.051 Uiso 1 calc R
As71 As 0.79551(7) -2.42094(2) -0.59807(2) 0.0234(8) Uani 1 d .
As72 As 0.68877(6) -2.49432(2) -0.59728(2) 0.0227(6) Uani 1 d .
C71 C 0.7943(5) -2.3527(2) -0.5617(2) 0.018(5) Uani 1 d .
H71A H 0.7446(5) -2.3622(2) -0.5626(2) 0.022 Uiso 1 calc R
C72 C 0.8806(6) -2.4407(2) -0.5688(2) 0.019(6) Uani 1 d .
H72A H 0.8924(6) -2.4210(2) -0.5413(2) 0.023 Uiso 1 calc R
C73 C 0.6233(5) -2.4509(2) -0.5807(2) 0.014(5) Uani 1 d .
H73A H 0.6577(5) -2.4153(2) -0.5674(2) 0.017 Uiso 1 calc R
C74 C 0.6338(5) -2.5334(2) -0.65456(15) 0.019(5) Uani 1 d .
H74A H 0.5946(5) -2.5169(2) -0.65867(15) 0.023 Uiso 1 calc R
Si71 Si 0.8389(2) -2.33578(7) -0.50708(5) 0.024(2) Uani 1 d .
Si72 Si 0.7977(2) -2.29325(7) -0.58287(5) 0.033(2) Uani 1 d .
Si73 Si 0.9574(2) -2.41175(8) -0.58558(6) 0.032(2) Uani 1 d .
Si74 Si 0.8684(2) -2.51427(7) -0.57072(5) 0.025(2) Uani 1 d .
Si75 Si 0.5861(2) -2.60429(6) -0.65506(5) 0.033(2) Uani 1 d .
Si76 Si 0.6601(2) -2.53192(7) -0.69998(5) 0.029(2) Uani 1 d .
Si77 Si 0.5945(2) -2.46718(7) -0.53883(5) 0.030(2) Uani 1 d .
Si78 Si 0.5584(2) -2.43229(6) -0.61774(5) 0.026(2) Uani 1 d .
C711 C 0.9395(6) -2.3099(3) -0.4916(2) 0.034(6) Uani 1 d .
H71B H 0.9579(6) -2.3369(3) -0.5040(2) 0.050 Uiso 1 calc R
H71C H 0.9582(6) -2.3025(3) -0.4639(2) 0.050 Uiso 1 calc R
H71D H 0.9529(6) -2.2774(3) -0.4990(2) 0.050 Uiso 1 calc R
C712 C 0.8143(5) -2.3953(2) -0.4882(2) 0.030(6) Uani 1 d .
H71E H 0.8301(5) -2.4242(2) -0.5003(2) 0.046 Uiso 1 calc R
H71F H 0.7638(5) -2.4069(2) -0.4940(2) 0.046 Uiso 1 calc R
H71G H 0.8363(5) -2.3851(2) -0.4606(2) 0.046 Uiso 1 calc R
C713 C 0.8062(5) -2.2818(2) -0.4820(2) 0.044(6) Uani 1 d .
H71H H 0.8177(5) -2.2503(2) -0.4909(2) 0.067 Uiso 1 calc R
H71I H 0.8283(5) -2.2728(2) -0.4545(2) 0.067 Uiso 1 calc R
H71J H 0.7558(5) -2.2946(2) -0.4879(2) 0.067 Uiso 1 calc R
C721 C 0.8813(5) -2.2368(2) -0.5603(2) 0.036(6) Uani 1 d .
H72B H 0.9206(5) -2.2501(2) -0.5633(2) 0.053 Uiso 1 calc R
H72C H 0.8876(5) -2.2227(2) -0.5332(2) 0.053 Uiso 1 calc R
H72D H 0.8787(5) -2.2086(2) -0.5729(2) 0.053 Uiso 1 calc R
C722 C 0.7854(5) -2.3136(2) -0.6366(2) 0.044(5) Uani 1 d .
H72E H 0.7428(5) -2.3427(2) -0.6496(2) 0.066 Uiso 1 calc R
H72F H 0.8251(5) -2.3252(2) -0.6409(2) 0.066 Uiso 1 calc R
H72G H 0.7820(5) -2.2832(2) -0.6468(2) 0.066 Uiso 1 calc R
C723 C 0.7245(6) -2.2630(3) -0.5755(2) 0.026(6) Uani 1 d .
H72H H 0.6800(6) -2.2904(3) -0.5867(2) 0.038 Uiso 1 calc R
H72I H 0.7237(6) -2.2345(3) -0.5880(2) 0.038 Uiso 1 calc R
H72J H 0.7326(6) -2.2486(3) -0.5482(2) 0.038 Uiso 1 calc R
C731 C 0.9617(5) -2.3422(2) -0.5913(2) 0.044(5) Uani 1 d .
H73B H 0.9648(5) -2.3183(2) -0.5671(2) 0.066 Uiso 1 calc R
H73C H 0.9199(5) -2.3435(2) -0.6109(2) 0.066 Uiso 1 calc R
H73D H 1.0026(5) -2.3291(2) -0.5987(2) 0.066 Uiso 1 calc R
C732 C 1.0448(5) -2.4049(3) -0.5491(2) 0.043(6) Uani 1 d .
H73E H 1.0477(5) -2.3833(3) -0.5241(2) 0.065 Uiso 1 calc R
H73F H 1.0829(5) -2.3879(3) -0.5573(2) 0.065 Uiso 1 calc R
H73G H 1.0483(5) -2.4401(3) -0.5473(2) 0.065 Uiso 1 calc R
C733 C 0.9515(5) -2.4540(2) -0.6344(2) 0.053(6) Uani 1 d .
H73H H 0.9491(5) -2.4904(2) -0.6335(2) 0.080 Uiso 1 calc R
H73I H 0.9925(5) -2.4394(2) -0.6413(2) 0.080 Uiso 1 calc R
H73J H 0.9098(5) -2.4537(2) -0.6535(2) 0.080 Uiso 1 calc R
C741 C 0.8269(5) -2.5347(2) -0.5347(2) 0.032(6) Uani 1 d .
H74B H 0.7820(5) -2.5270(2) -0.5387(2) 0.048 Uiso 1 calc R
H74C H 0.8572(5) -2.5148(2) -0.5089(2) 0.048 Uiso 1 calc R
H74D H 0.8201(5) -2.5727(2) -0.5378(2) 0.048 Uiso 1 calc R
C742 C 0.9521(6) -2.5316(3) -0.5588(2) 0.036(7) Uani 1 d .
H74E H 0.9807(6) -2.5107(3) -0.5329(2) 0.055 Uiso 1 calc R
H74F H 0.9767(6) -2.5237(3) -0.5769(2) 0.055 Uiso 1 calc R
H74G H 0.9429(6) -2.5694(3) -0.5604(2) 0.055 Uiso 1 calc R
C743 C 0.8167(5) -2.5563(2) -0.6210(2) 0.039(5) Uani 1 d .
H74H H 0.7720(5) -2.5485(2) -0.6285(2) 0.058 Uiso 1 calc R
H74I H 0.8087(5) -2.5939(2) -0.6220(2) 0.058 Uiso 1 calc R
H74J H 0.8426(5) -2.5482(2) -0.6385(2) 0.058 Uiso 1 calc R
C751 C 0.5365(5) -2.6033(2) -0.6191(2) 0.038(5) Uani 1 d .
H75A H 0.5036(5) -2.5824(2) -0.6241(2) 0.057 Uiso 1 calc R
H75B H 0.5691(5) -2.5872(2) -0.5934(2) 0.057 Uiso 1 calc R
H75C H 0.5113(5) -2.6396(2) -0.6214(2) 0.057 Uiso 1 calc R
C752 C 0.5176(5) -2.6412(2) -0.7029(2) 0.039(5) Uani 1 d .
H75D H 0.4853(5) -2.6202(2) -0.7090(2) 0.059 Uiso 1 calc R
H75E H 0.4921(5) -2.6755(2) -0.7015(2) 0.059 Uiso 1 calc R
H75F H 0.5401(5) -2.6468(2) -0.7227(2) 0.059 Uiso 1 calc R
C753 C 0.6482(5) -2.6452(2) -0.6434(2) 0.033(5) Uani 1 d .
H75G H 0.6751(5) -2.6469(2) -0.6613(2) 0.049 Uiso 1 calc R
H75H H 0.6219(5) -2.6812(2) -0.6455(2) 0.049 Uiso 1 calc R
H75I H 0.6797(5) -2.6288(2) -0.6174(2) 0.049 Uiso 1 calc R
C761 C 0.6869(5) -2.5927(2) -0.7203(2) 0.032(5) Uani 1 d .
H76A H 0.6520(5) -2.6250(2) -0.7222(2) 0.048 Uiso 1 calc R
H76B H 0.7319(5) -2.5917(2) -0.7035(2) 0.048 Uiso 1 calc R
H76C H 0.6905(5) -2.5927(2) -0.7457(2) 0.048 Uiso 1 calc R
C762 C 0.7305(5) -2.4726(2) -0.6977(2) 0.042(5) Uani 1 d .
H76D H 0.7737(5) -2.4705(2) -0.6788(2) 0.063 Uiso 1 calc R
H76E H 0.7167(5) -2.4402(2) -0.6905(2) 0.063 Uiso 1 calc R
H76F H 0.7376(5) -2.4764(2) -0.7227(2) 0.063 Uiso 1 calc R
C763 C 0.5797(5) -2.5313(3) -0.7376(2) 0.043(5) Uani 1 d .
H76G H 0.5408(5) -2.5612(3) -0.7403(2) 0.065 Uiso 1 calc R
H76H H 0.5889(5) -2.5342(3) -0.7620(2) 0.065 Uiso 1 calc R
H76I H 0.5681(5) -2.4980(3) -0.7298(2) 0.065 Uiso 1 calc R
C771 C 0.4962(5) -2.5003(2) -0.5531(2) 0.026(6) Uani 1 d .
H77A H 0.4708(5) -2.4787(2) -0.5656(2) 0.040 Uiso 1 calc R
H77B H 0.4832(5) -2.5032(2) -0.5302(2) 0.040 Uiso 1 calc R
H77C H 0.4846(5) -2.5357(2) -0.5706(2) 0.040 Uiso 1 calc R
C772 C 0.6129(5) -2.4014(2) -0.5008(2) 0.034(6) Uani 1 d .
H77D H 0.5892(5) -2.3781(2) -0.5122(2) 0.051 Uiso 1 calc R
H77E H 0.6629(5) -2.3842(2) -0.4911(2) 0.051 Uiso 1 calc R
H77F H 0.5960(5) -2.4084(2) -0.4799(2) 0.051 Uiso 1 calc R
C773 C 0.6425(5) -2.5103(2) -0.5144(2) 0.037(5) Uani 1 d .
H77G H 0.6345(5) -2.5443(2) -0.5329(2) 0.056 Uiso 1 calc R
H77H H 0.6254(5) -2.5164(2) -0.4933(2) 0.056 Uiso 1 calc R
H77I H 0.6923(5) -2.4921(2) -0.5045(2) 0.056 Uiso 1 calc R
C781 C 0.6031(5) -2.4017(2) -0.6503(2) 0.039(5) Uani 1 d .
H78A H 0.6205(5) -2.4279(2) -0.6643(2) 0.059 Uiso 1 calc R
H78B H 0.6418(5) -2.3706(2) -0.6347(2) 0.059 Uiso 1 calc R
H78C H 0.5696(5) -2.3910(2) -0.6683(2) 0.059 Uiso 1 calc R
C782 C 0.4772(5) -2.4878(2) -0.6492(2) 0.028(5) Uani 1 d .
H78D H 0.4908(5) -2.5163(2) -0.6637(2) 0.042 Uiso 1 calc R
H78E H 0.4476(5) -2.4739(2) -0.6668(2) 0.042 Uiso 1 calc R
H78F H 0.4517(5) -2.5018(2) -0.6331(2) 0.042 Uiso 1 calc R
C783 C 0.5255(5) -2.3798(2) -0.5912(2) 0.031(5) Uani 1 d .
H78G H 0.5650(5) -2.3500(2) -0.5745(2) 0.046 Uiso 1 calc R
H78H H 0.4994(5) -2.3951(2) -0.5759(2) 0.046 Uiso 1 calc R
H78I H 0.4952(5) -2.3672(2) -0.6096(2) 0.046 Uiso 1 calc R
As81 As 0.80861(6) -0.50788(2) 0.09718(2) 0.0225(6) Uani 1 d .
As82 As 0.70078(7) -0.58028(2) 0.09799(2) 0.0252(8) Uani 1 d .
C81 C 0.8747(5) -0.5520(2) 0.0821(2) 0.015(5) Uani 1 d .
H81A H 0.8403(5) -0.5876(2) 0.0690(2) 0.018 Uiso 1 calc R
C82 C 0.8633(5) -0.4680(2) 0.15419(14) 0.015(5) Uani 1 d .
H82A H 0.9026(5) -0.4842(2) 0.15889(14) 0.018 Uiso 1 calc R
C83 C 0.6167(6) -0.5611(2) 0.0674(2) 0.026(6) Uani 1 d .
H83A H 0.6066(6) -0.5803(2) 0.0400(2) 0.031 Uiso 1 calc R
C84 C 0.7019(5) -0.6490(2) 0.0623(2) 0.021(5) Uani 1 d .
H84A H 0.7521(5) -0.6395(2) 0.0641(2) 0.025 Uiso 1 calc R
Si81 Si 0.9379(2) -0.56980(6) 0.12008(5) 0.029(2) Uani 1 d .
Si82 Si 0.9052(2) -0.53711(7) 0.04017(5) 0.031(2) Uani 1 d .
Si83 Si 0.9100(2) -0.39733(6) 0.15447(5) 0.033(2) Uani 1 d .
Si84 Si 0.8348(2) -0.46820(7) 0.19972(5) 0.036(2) Uani 1 d .
Si85 Si 0.5379(2) -0.59085(8) 0.08256(7) 0.042(2) Uani 1 d .
Si86 Si 0.6284(2) -0.48691(7) 0.07011(6) 0.031(2) Uani 1 d .
Si87 Si 0.6981(2) -0.70824(7) 0.08416(6) 0.032(2) Uani 1 d .
Si88 Si 0.6618(2) -0.66579(7) 0.00776(5) 0.031(2) Uani 1 d .
C811 C 1.0196(5) -0.5141(2) 0.1516(2) 0.030(5) Uani 1 d .
H81B H 1.0481(5) -0.5278(2) 0.1700(2) 0.044 Uiso 1 calc R
H81C H 1.0061(5) -0.4849(2) 0.1653(2) 0.044 Uiso 1 calc R
H81D H 1.0462(5) -0.5014(2) 0.1357(2) 0.044 Uiso 1 calc R
C812 C 0.8937(5) -0.5992(2) 0.1525(2) 0.031(5) Uani 1 d .
H81E H 0.9277(5) -0.6078(2) 0.1716(2) 0.046 Uiso 1 calc R
H81F H 0.8566(5) -0.6315(2) 0.1373(2) 0.046 Uiso 1 calc R
H81G H 0.8740(5) -0.5734(2) 0.1653(2) 0.046 Uiso 1 calc R
C813 C 0.9713(5) -0.6236(2) 0.0947(2) 0.032(5) Uani 1 d .
H81H H 1.0041(5) -0.6335(2) 0.1137(2) 0.048 Uiso 1 calc R
H81I H 0.9947(5) -0.6099(2) 0.0778(2) 0.048 Uiso 1 calc R
H81J H 0.9323(5) -0.6547(2) 0.0798(2) 0.048 Uiso 1 calc R
C821 C 1.0025(5) -0.5034(2) 0.0538(2) 0.023(6) Uani 1 d .
H82B H 1.0145(5) -0.4693(2) 0.0729(2) 0.035 Uiso 1 calc R
H82C H 1.0142(5) -0.4976(2) 0.0311(2) 0.035 Uiso 1 calc R
H82D H 1.0286(5) -0.5261(2) 0.0643(2) 0.035 Uiso 1 calc R
C822 C 0.8581(5) -0.4942(2) 0.0147(2) 0.033(5) Uani 1 d .
H82E H 0.8079(5) -0.5101(2) 0.0072(2) 0.049 Uiso 1 calc R
H82F H 0.8719(5) -0.4921(2) -0.0081(2) 0.049 Uiso 1 calc R
H82G H 0.8704(5) -0.4585(2) 0.0319(2) 0.049 Uiso 1 calc R
C823 C 0.8889(5) -0.6029(2) 0.0029(2) 0.034(6) Uani 1 d .
H82H H 0.8396(5) -0.6223(2) -0.0054(2) 0.051 Uiso 1 calc R
H82I H 0.9165(5) -0.6242(2) 0.0141(2) 0.051 Uiso 1 calc R
H82J H 0.9021(5) -0.5957(2) -0.0190(2) 0.051 Uiso 1 calc R
C831 C 0.9604(5) -0.3994(2) 0.1185(2) 0.052(6) Uani 1 d .
H83B H 0.9284(5) -0.4180(2) 0.0929(2) 0.077 Uiso 1 calc R
H83C H 0.9954(5) -0.4181(2) 0.1249(2) 0.077 Uiso 1 calc R
H83D H 0.9832(5) -0.3632(2) 0.1192(2) 0.077 Uiso 1 calc R
C832 C 0.9807(5) -0.3597(2) 0.2025(2) 0.043(5) Uani 1 d .
H83E H 0.9594(5) -0.3566(2) 0.2230(2) 0.065 Uiso 1 calc R
H83F H 1.0031(5) -0.3242(2) 0.2016(2) 0.065 Uiso 1 calc R
H83G H 1.0153(5) -0.3792(2) 0.2073(2) 0.065 Uiso 1 calc R
C833 C 0.8462(5) -0.3556(2) 0.1428(2) 0.038(5) Uani 1 d .
H83H H 0.8196(5) -0.3539(2) 0.1609(2) 0.057 Uiso 1 calc R
H83I H 0.8143(5) -0.3720(2) 0.1169(2) 0.057 Uiso 1 calc R
H83J H 0.8723(5) -0.3196(2) 0.1448(2) 0.057 Uiso 1 calc R
C841 C 0.9147(5) -0.4686(2) 0.2383(2) 0.048(5) Uani 1 d .
H84B H 0.9541(5) -0.4391(2) 0.2407(2) 0.072 Uiso 1 calc R
H84C H 0.9259(5) -0.5022(2) 0.2311(2) 0.072 Uiso 1 calc R
H84D H 0.9050(5) -0.4648(2) 0.2626(2) 0.072 Uiso 1 calc R
C842 C 0.8066(5) -0.4071(2) 0.2190(2) 0.045(5) Uani 1 d .
H84E H 0.7657(5) -0.4057(2) 0.1999(2) 0.067 Uiso 1 calc R
H84F H 0.8444(5) -0.3749(2) 0.2245(2) 0.067 Uiso 1 calc R
H84G H 0.7952(5) -0.4095(2) 0.2423(2) 0.067 Uiso 1 calc R
C843 C 0.7614(5) -0.5272(2) 0.1973(2) 0.048(5) Uani 1 d .
H84H H 0.7189(5) -0.5289(2) 0.1779(2) 0.072 Uiso 1 calc R
H84I H 0.7535(5) -0.5226(2) 0.2221(2) 0.072 Uiso 1 calc R
H84J H 0.7744(5) -0.5601(2) 0.1906(2) 0.072 Uiso 1 calc R
C851 C 0.5337(5) -0.6591(2) 0.0896(2) 0.053(6) Uani 1 d .
H85A H 0.5330(5) -0.6833(2) 0.0660(2) 0.079 Uiso 1 calc R
H85B H 0.4916(5) -0.6723(2) 0.0959(2) 0.079 Uiso 1 calc R
H85C H 0.5745(5) -0.6569(2) 0.1103(2) 0.079 Uiso 1 calc R
C852 C 0.5390(6) -0.5485(3) 0.1305(2) 0.081(6) Uani 1 d .
H85D H 0.5411(6) -0.5122(3) 0.1292(2) 0.121 Uiso 1 calc R
H85E H 0.5796(6) -0.5481(3) 0.1506(2) 0.121 Uiso 1 calc R
H85F H 0.4967(6) -0.5636(3) 0.1363(2) 0.121 Uiso 1 calc R
C853 C 0.4508(6) -0.5999(3) 0.0440(2) 0.069(6) Uani 1 d .
H85G H 0.4493(6) -0.5659(3) 0.0389(2) 0.103 Uiso 1 calc R
H85H H 0.4120(6) -0.6128(3) 0.0532(2) 0.103 Uiso 1 calc R
H85I H 0.4472(6) -0.6257(3) 0.0205(2) 0.103 Uiso 1 calc R
C861 C 0.6808(5) -0.4454(2) 0.1208(2) 0.047(5) Uani 1 d .
H86A H 0.6580(5) -0.4570(2) 0.1386(2) 0.071 Uiso 1 calc R
H86B H 0.6838(5) -0.4080(2) 0.1230(2) 0.071 Uiso 1 calc R
H86C H 0.7275(5) -0.4500(2) 0.1269(2) 0.071 Uiso 1 calc R
C862 C 0.6708(5) -0.4659(2) 0.0339(2) 0.042(6) Uani 1 d .
H86D H 0.6428(5) -0.4878(2) 0.0082(2) 0.063 Uiso 1 calc R
H86E H 0.7175(5) -0.4705(2) 0.0395(2) 0.063 Uiso 1 calc R
H86F H 0.6738(5) -0.4286(2) 0.0356(2) 0.063 Uiso 1 calc R
C863 C 0.5422(6) -0.4681(3) 0.0582(2) 0.042(7) Uani 1 d .
H86G H 0.5134(6) -0.4886(3) 0.0322(2) 0.063 Uiso 1 calc R
H86H H 0.5520(6) -0.4302(3) 0.0601(2) 0.063 Uiso 1 calc R
H86I H 0.5176(6) -0.4761(3) 0.0762(2) 0.063 Uiso 1 calc R
C871 C 0.6152(6) -0.7653(2) 0.0610(2) 0.056(6) Uani 1 d .
H87A H 0.6077(6) -0.7771(2) 0.0335(2) 0.084 Uiso 1 calc R
H87B H 0.5758(6) -0.7532(2) 0.0654(2) 0.084 Uiso 1 calc R
H87C H 0.6194(6) -0.7947(2) 0.0721(2) 0.084 Uiso 1 calc R
C872 C 0.7092(5) -0.6874(2) 0.1374(2) 0.039(5) Uani 1 d .
H87D H 0.7514(5) -0.6580(2) 0.1504(2) 0.058 Uiso 1 calc R
H87E H 0.7127(5) -0.7175(2) 0.1479(2) 0.058 Uiso 1 calc R
H87F H 0.6691(5) -0.6760(2) 0.1413(2) 0.058 Uiso 1 calc R
C873 C 0.7729(6) -0.7373(3) 0.0787(2) 0.045(6) Uani 1 d .
H87G H 0.8170(6) -0.7094(3) 0.0902(2) 0.067 Uiso 1 calc R
H87H H 0.7665(6) -0.7520(3) 0.0516(2) 0.067 Uiso 1 calc R
H87I H 0.7736(6) -0.7655(3) 0.0914(2) 0.067 Uiso 1 calc R
C881 C 0.6877(5) -0.6063(2) -0.0112(2) 0.043(6) Uani 1 d .
H88A H 0.6664(5) -0.6165(2) -0.0389(2) 0.065 Uiso 1 calc R
H88B H 0.7383(5) -0.5947(2) -0.0050(2) 0.065 Uiso 1 calc R
H88C H 0.6718(5) -0.5771(2) 0.0006(2) 0.065 Uiso 1 calc R
C882 C 0.5612(6) -0.6911(3) -0.0093(2) 0.043(7) Uani 1 d .
H88D H 0.5464(6) -0.7216(3) 0.0000(2) 0.064 Uiso 1 calc R
H88E H 0.5442(6) -0.7016(3) -0.0372(2) 0.064 Uiso 1 calc R
H88F H 0.5423(6) -0.6627(3) 0.0006(2) 0.064 Uiso 1 calc R
C883 C 0.6965(5) -0.7205(2) -0.0163(2) 0.040(6) Uani 1 d .
H88G H 0.6844(5) -0.7519(2) -0.0074(2) 0.059 Uiso 1 calc R
H88H H 0.7470(5) -0.7075(2) -0.0097(2) 0.059 Uiso 1 calc R
H88I H 0.6757(5) -0.7298(2) -0.0440(2) 0.059 Uiso 1 calc R

loop_
_atom_type_symbol
_atom_type_description
_atom_type_scat_dispersion_real
_atom_type_scat_dispersion_imag
_atom_type_scat_source
C C 0.0033 0.0016 'International Tables Vol C Tables 4.2.6.8 and 6.1.1.4'
H H 0.0000 0.0000 'International Tables Vol C Tables 4.2.6.8 and 6.1.1.4'
Si Si 0.0817 0.0704 'International Tables Vol C Tables 4.2.6.8 and 6.1.1.4'
As As 0.0499 2.0058 'International Tables Vol C Tables 4.2.6.8 and 6.1.1.4'

loop_
_geom_angle_atom_site_label_1
_geom_angle_atom_site_label_2
_geom_angle_atom_site_label_3
_geom_angle
C11 As11 C12 103.4(3)
C11 As11 As12 103.9(2)
C12 As11 As12 103.6(2)
C13 As12 C14 102.3(3)
C13 As12 As11 104.6(2)
C14 As12 As11 103.6(2)
Si11 C11 Si12 116.4(3)
Si11 C11 As11 121.0(4)
Si12 C11 As11 112.2(3)
Si14 C12 Si13 113.5(5)
Si14 C12 As11 116.2(4)
Si13 C12 As11 106.6(3)
Si16 C13 Si15 113.2(3)
Si16 C13 As12 132.0(4)
Si15 C13 As12 104.5(2)
Si18 C14 Si17 117.7(6)
Si18 C14 As12 120.3(3)
Si17 C14 As12 113.6(3)
C112 Si11 C113 106.5(4)
C112 Si11 C11 111.4(3)
C113 Si11 C11 108.6(4)
C112 Si11 C111 108.4(4)
C113 Si11 C111 106.8(4)
C11 Si11 C111 114.9(4)
C122 Si12 C123 107.4(4)
C122 Si12 C121 107.8(3)
C123 Si12 C121 105.9(4)
C122 Si12 C11 113.8(3)
C123 Si12 C11 107.4(4)
C121 Si12 C11 114.1(4)
C133 Si13 C132 109.2(4)
C133 Si13 C131 106.2(3)
C132 Si13 C131 105.2(4)
C133 Si13 C12 112.2(3)
C132 Si13 C12 110.7(4)
C131 Si13 C12 113.1(4)
C142 Si14 C143 111.3(4)
C142 Si14 C12 110.1(3)
C143 Si14 C12 114.7(4)
C142 Si14 C141 106.0(4)
C143 Si14 C141 103.8(4)
C12 Si14 C141 110.4(4)
C153 Si15 C151 106.4(4)
C153 Si15 C152 109.3(3)
C151 Si15 C152 104.0(4)
C153 Si15 C13 112.5(4)
C151 Si15 C13 112.8(3)
C152 Si15 C13 111.3(3)
C163 Si16 C162 105.5(3)
C163 Si16 C13 118.0(3)
C162 Si16 C13 106.5(4)
C163 Si16 C161 104.2(4)
C162 Si16 C161 108.0(3)
C13 Si16 C161 114.1(3)
C171 Si17 C172 105.1(4)
C171 Si17 C173 108.4(4)
C172 Si17 C173 107.4(3)
C171 Si17 C14 113.2(3)
C172 Si17 C14 107.8(3)
C173 Si17 C14 114.3(4)
C182 Si18 C14 116.5(3)
C182 Si18 C181 107.8(3)
C14 Si18 C181 110.2(4)
C182 Si18 C183 106.0(4)
C14 Si18 C183 108.3(3)
C181 Si18 C183 107.7(3)
C22 As21 C21 102.7(3)
C22 As21 As22 103.2(2)
C21 As21 As22 104.3(2)
C23 As22 C24 103.6(3)
C23 As22 As21 104.0(2)
C24 As22 As21 103.5(2)
Si22 C21 Si21 116.0(6)
Si22 C21 As21 109.7(4)
Si21 C21 As21 121.8(4)
Si24 C22 Si23 111.9(3)
Si24 C22 As21 125.1(4)
Si23 C22 As21 110.2(3)
Si26 C23 Si25 112.1(5)
Si26 C23 As22 123.4(5)
Si25 C23 As22 110.0(3)
Si28 C24 Si27 113.5(3)
Si28 C24 As22 123.2(4)
Si27 C24 As22 108.9(3)
C211 Si21 C213 103.0(5)
C211 Si21 C212 110.6(4)
C213 Si21 C212 105.6(4)
C211 Si21 C21 117.4(3)
C213 Si21 C21 111.0(4)
C212 Si21 C21 108.6(5)
C222 Si22 C223 105.2(4)
C222 Si22 C221 108.4(3)
C223 Si22 C221 110.0(5)
C222 Si22 C21 115.5(5)
C223 Si22 C21 108.4(4)
C221 Si22 C21 109.2(3)
C231 Si23 C232 108.1(4)
C231 Si23 C233 103.1(5)
C232 Si23 C233 109.7(4)
C231 Si23 C22 114.4(3)
C232 Si23 C22 108.9(4)
C233 Si23 C22 112.4(4)
C242 Si24 C22 110.6(5)
C242 Si24 C243 105.5(5)
C22 Si24 C243 117.0(4)
C242 Si24 C241 113.2(5)
C22 Si24 C241 109.3(4)
C243 Si24 C241 101.0(4)
C251 Si25 C253 104.1(3)
C251 Si25 C252 106.6(4)
C253 Si25 C252 108.2(5)
C251 Si25 C23 114.6(5)
C253 Si25 C23 114.4(3)
C252 Si25 C23 108.6(4)
C261 Si26 C263 108.9(4)
C261 Si26 C262 106.0(4)
C263 Si26 C262 103.3(4)
C261 Si26 C23 111.9(3)
C263 Si26 C23 110.1(5)
C262 Si26 C23 116.0(4)
C273 Si27 C272 104.3(4)
C273 Si27 C271 107.2(4)
C272 Si27 C271 109.0(4)
C273 Si27 C24 110.2(4)
C272 Si27 C24 114.7(3)
C271 Si27 C24 111.0(4)
C282 Si28 C281 108.6(4)
C282 Si28 C24 110.2(3)
C281 Si28 C24 116.3(4)
C282 Si28 C283 104.1(4)
C281 Si28 C283 106.8(4)
C24 Si28 C283 110.2(4)
C31 As31 C32 102.9(3)
C31 As31 As32 103.1(2)
C32 As31 As32 105.7(2)
C34 As32 C33 104.2(3)
C34 As32 As31 103.6(3)
C33 As32 As31 102.3(2)
Si31 C31 Si32 115.0(5)
Si31 C31 As31 120.9(3)
Si32 C31 As31 114.6(3)
Si34 C32 Si33 111.8(3)
Si34 C32 As31 129.9(5)
Si33 C32 As31 105.6(3)
Si36 C33 Si35 113.0(5)
Si36 C33 As32 117.7(4)
Si35 C33 As32 105.7(3)
Si38 C34 Si37 115.9(3)
Si38 C34 As32 120.7(4)
Si37 C34 As32 114.6(3)
C312 Si31 C311 108.6(3)
C312 Si31 C313 107.8(3)
C311 Si31 C313 105.2(4)
C312 Si31 C31 110.0(4)
C311 Si31 C31 116.2(3)
C313 Si31 C31 108.6(3)
C323 Si32 C321 104.5(4)
C323 Si32 C322 107.1(3)
C321 Si32 C322 109.4(3)
C323 Si32 C31 108.4(3)
C321 Si32 C31 114.5(3)
C322 Si32 C31 112.3(4)
C333 Si33 C331 107.5(3)
C333 Si33 C332 108.1(3)
C331 Si33 C332 104.8(4)
C333 Si33 C32 113.1(4)
C331 Si33 C32 111.6(3)
C332 Si33 C32 111.3(3)
C341 Si34 C343 104.9(4)
C341 Si34 C342 107.1(3)
C343 Si34 C342 105.8(4)
C341 Si34 C32 106.2(4)
C343 Si34 C32 117.6(3)
C342 Si34 C32 114.5(3)
C351 Si35 C353 106.3(3)
C351 Si35 C352 105.8(4)
C353 Si35 C352 109.9(5)
C351 Si35 C33 112.1(4)
C353 Si35 C33 111.8(4)
C352 Si35 C33 110.7(4)
C363 Si36 C361 105.6(4)
C363 Si36 C362 104.8(4)
C361 Si36 C362 111.4(4)
C363 Si36 C33 113.5(4)
C361 Si36 C33 109.1(3)
C362 Si36 C33 112.3(4)
C371 Si37 C372 106.6(4)
C371 Si37 C373 106.4(4)
C372 Si37 C373 107.8(4)
C371 Si37 C34 114.9(4)
C372 Si37 C34 113.2(3)
C373 Si37 C34 107.5(4)
C381 Si38 C383 106.9(4)
C381 Si38 C382 107.7(4)
C383 Si38 C382 106.3(4)
C381 Si38 C34 110.5(3)
C383 Si38 C34 109.0(4)
C382 Si38 C34 116.0(4)
C41 As41 C42 103.9(3)
C41 As41 As42 103.1(3)
C42 As41 As42 102.8(2)
C44 As42 C43 102.4(3)
C44 As42 As41 102.8(2)
C43 As42 As41 105.6(2)
Si41 C41 Si42 114.8(3)
Si41 C41 As41 121.5(4)
Si42 C41 As41 113.5(3)
Si44 C42 Si43 112.6(5)
Si44 C42 As41 118.3(4)
Si43 C42 As41 106.4(3)
Si46 C43 Si45 112.1(3)
Si46 C43 As42 130.6(5)
Si45 C43 As42 104.9(3)
Si48 C44 Si47 114.9(5)
Si48 C44 As42 121.3(3)
Si47 C44 As42 114.0(3)
C412 Si41 C413 106.5(4)
C412 Si41 C411 108.1(4)
C413 Si41 C411 107.8(4)
C412 Si41 C41 111.1(3)
C413 Si41 C41 108.4(4)
C411 Si41 C41 114.5(4)
C421 Si42 C423 106.5(4)
C421 Si42 C422 105.9(4)
C423 Si42 C422 107.8(4)
C421 Si42 C41 115.2(4)
C423 Si42 C41 107.5(4)
C422 Si42 C41 113.5(3)
C431 Si43 C432 106.1(4)
C431 Si43 C433 105.8(3)
C432 Si43 C433 109.0(4)
C431 Si43 C42 112.9(4)
C432 Si43 C42 110.0(4)
C433 Si43 C42 112.8(3)
C441 Si44 C443 111.2(4)
C441 Si44 C442 104.4(4)
C443 Si44 C442 105.8(4)
C441 Si44 C42 112.3(4)
C443 Si44 C42 110.2(3)
C442 Si44 C42 112.6(4)
C453 Si45 C451 105.6(3)
C453 Si45 C452 110.0(3)
C451 Si45 C452 104.2(4)
C453 Si45 C43 113.3(4)
C451 Si45 C43 112.0(3)
C452 Si45 C43 111.2(3)
C461 Si46 C462 105.5(4)
C461 Si46 C463 105.7(4)
C462 Si46 C463 106.2(3)
C461 Si46 C43 117.8(3)
C462 Si46 C43 106.2(4)
C463 Si46 C43 114.5(3)
C473 Si47 C471 105.3(4)
C473 Si47 C472 106.7(3)
C471 Si47 C472 108.7(3)
C473 Si47 C44 107.5(3)
C471 Si47 C44 115.1(3)
C472 Si47 C44 112.9(4)
C481 Si48 C482 109.0(3)
C481 Si48 C44 109.2(4)
C482 Si48 C44 117.4(3)
C481 Si48 C483 106.9(3)
C482 Si48 C483 104.1(4)
C44 Si48 C483 109.7(3)
C51 As51 C52 101.7(3)
C51 As51 As52 104.2(2)
C52 As51 As52 104.6(2)
C54 As52 C53 104.3(3)
C54 As52 As51 102.8(2)
C53 As52 As51 102.8(2)
Si51 C51 Si52 115.4(3)
Si51 C51 As51 121.1(4)
Si52 C51 As51 113.7(3)
Si54 C52 Si53 113.1(5)
Si54 C52 As51 130.8(5)
Si53 C52 As51 104.9(3)
Si56 C53 Si55 113.0(3)
Si56 C53 As52 119.0(5)
Si55 C53 As52 105.7(3)
Si58 C54 Si57 115.9(5)
Si58 C54 As52 120.6(3)
Si57 C54 As52 114.1(4)
C513 Si51 C512 106.3(3)
C513 Si51 C511 104.8(4)
C512 Si51 C511 108.6(4)
C513 Si51 C51 108.7(4)
C512 Si51 C51 110.7(3)
C511 Si51 C51 117.1(4)
C522 Si52 C523 107.9(4)
C522 Si52 C521 105.7(3)
C523 Si52 C521 106.8(4)
C522 Si52 C51 114.3(2)
C523 Si52 C51 106.6(4)
C521 Si52 C51 115.0(4)
C532 Si53 C531 104.6(4)
C532 Si53 C533 108.4(5)
C531 Si53 C533 107.1(3)
C532 Si53 C52 111.7(4)
C531 Si53 C52 109.2(4)
C533 Si53 C52 115.2(4)
C542 Si54 C541 108.7(4)
C542 Si54 C52 114.1(4)
C541 Si54 C52 104.8(3)
C542 Si54 C543 104.5(4)
C541 Si54 C543 104.0(3)
C52 Si54 C543 119.9(5)
C551 Si55 C552 107.0(4)
C551 Si55 C553 104.8(4)
C552 Si55 C553 110.3(3)
C551 Si55 C53 113.3(3)
C552 Si55 C53 110.2(4)
C553 Si55 C53 111.0(3)
C561 Si56 C562 109.8(4)
C561 Si56 C563 105.3(4)
C562 Si56 C563 103.6(3)
C561 Si56 C53 108.3(4)
C562 Si56 C53 114.3(4)
C563 Si56 C53 115.1(4)
C573 Si57 C571 108.1(4)
C573 Si57 C572 107.1(3)
C571 Si57 C572 104.6(4)
C573 Si57 C54 114.1(4)
C571 Si57 C54 114.4(4)
C572 Si57 C54 107.8(3)
C583 Si58 C54 109.1(3)
C583 Si58 C582 105.0(4)
C54 Si58 C582 115.0(3)
C583 Si58 C581 107.1(3)
C54 Si58 C581 110.2(4)
C582 Si58 C581 110.1(3)
C62 As61 C61 101.7(3)
C62 As61 As62 106.0(2)
C61 As61 As62 102.4(2)
C63 As62 C64 103.5(3)
C63 As62 As61 102.4(2)
C64 As62 As61 102.8(2)
Si61 C61 Si62 116.4(6)
Si61 C61 As61 121.0(3)
Si62 C61 As61 113.6(3)
Si64 C62 Si63 111.9(3)
Si64 C62 As61 131.0(5)
Si63 C62 As61 105.9(3)
Si66 C63 Si65 112.9(5)
Si66 C63 As62 119.2(5)
Si65 C63 As62 106.4(3)
Si68 C64 Si67 114.9(3)
Si68 C64 As62 120.7(4)
Si67 C64 As62 114.1(3)
C612 Si61 C611 108.8(3)
C612 Si61 C61 110.5(4)
C611 Si61 C61 116.5(3)
C612 Si61 C613 106.7(4)
C611 Si61 C613 104.4(4)
C61 Si61 C613 109.3(3)
C623 Si62 C622 106.4(4)
C623 Si62 C621 106.0(4)
C622 Si62 C621 108.3(4)
C623 Si62 C61 107.1(3)
C622 Si62 C61 114.6(4)
C621 Si62 C61 113.9(4)
C631 Si63 C633 107.0(4)
C631 Si63 C632 104.5(4)
C633 Si63 C632 109.2(4)
C631 Si63 C62 111.1(3)
C633 Si63 C62 113.1(4)
C632 Si63 C62 111.6(3)
C643 Si64 C641 105.7(4)
C643 Si64 C642 103.6(4)
C641 Si64 C642 107.5(4)
C643 Si64 C62 118.1(3)
C641 Si64 C62 105.2(4)
C642 Si64 C62 115.9(3)
C651 Si65 C653 106.4(3)
C651 Si65 C652 105.0(4)
C653 Si65 C652 108.7(5)
C651 Si65 C63 111.0(4)
C653 Si65 C63 113.2(3)
C652 Si65 C63 112.1(4)
C662 Si66 C663 103.5(4)
C662 Si66 C63 115.0(4)
C663 Si66 C63 111.7(5)
C662 Si66 C661 110.6(4)
C663 Si66 C661 106.7(4)
C63 Si66 C661 109.0(3)
C673 Si67 C672 107.9(4)
C673 Si67 C671 106.0(4)
C672 Si67 C671 106.3(4)
C673 Si67 C64 114.5(3)
C672 Si67 C64 106.4(4)
C671 Si67 C64 115.2(4)
C681 Si68 C683 105.6(3)
C681 Si68 C682 109.3(4)
C683 Si68 C682 105.8(4)
C681 Si68 C64 110.7(3)
C683 Si68 C64 108.3(4)
C682 Si68 C64 116.5(4)
C71 As71 C72 104.5(3)
C71 As71 As72 104.3(3)
C72 As71 As72 103.5(2)
C74 As72 C73 102.3(3)
C74 As72 As71 105.4(2)
C73 As72 As71 103.7(2)
Si72 C71 Si71 116.1(3)
Si72 C71 As71 114.3(3)
Si71 C71 As71 120.9(3)
Si74 C72 Si73 112.9(5)
Si74 C72 As71 116.7(4)
Si73 C72 As71 107.1(3)
Si78 C73 Si77 116.7(5)
Si78 C73 As72 120.5(3)
Si77 C73 As72 113.6(3)
Si76 C74 Si75 112.9(3)
Si76 C74 As72 130.4(5)
Si75 C74 As72 105.3(3)
C713 Si71 C712 106.5(4)
C713 Si71 C71 108.5(4)
C712 Si71 C71 111.5(3)
C713 Si71 C711 107.5(4)
C712 Si71 C711 108.5(4)
C71 Si71 C711 114.0(4)
C721 Si72 C723 105.9(4)
C721 Si72 C722 106.3(4)
C723 Si72 C722 107.8(4)
C721 Si72 C71 115.0(4)
C723 Si72 C71 109.2(4)
C722 Si72 C71 112.2(3)
C733 Si73 C731 105.2(3)
C733 Si73 C732 109.7(5)
C731 Si73 C732 105.5(4)
C733 Si73 C72 111.7(4)
C731 Si73 C72 113.4(4)
C732 Si73 C72 111.0(4)
C742 Si74 C743 106.6(4)
C742 Si74 C741 103.5(4)
C743 Si74 C741 111.5(4)
C742 Si74 C72 112.9(4)
C743 Si74 C72 109.0(3)
C741 Si74 C72 113.2(4)
C753 Si75 C751 106.6(4)
C753 Si75 C752 109.1(3)
C751 Si75 C752 104.7(4)
C753 Si75 C74 112.2(4)
C751 Si75 C74 112.3(3)
C752 Si75 C74 111.5(3)
C762 Si76 C763 105.1(3)
C762 Si76 C761 105.8(4)
C763 Si76 C761 106.9(3)
C762 Si76 C74 117.9(3)
C763 Si76 C74 106.3(4)
C761 Si76 C74 114.1(3)
C773 Si77 C772 106.8(3)
C773 Si77 C73 114.4(4)
C772 Si77 C73 107.9(3)
C773 Si77 C771 108.5(3)
C772 Si77 C771 106.1(4)
C73 Si77 C771 112.7(3)
C783 Si78 C782 105.4(4)
C783 Si78 C73 107.8(3)
C782 Si78 C73 116.4(3)
C783 Si78 C781 107.7(3)
C782 Si78 C781 108.4(3)
C73 Si78 C781 110.6(4)
C82 As81 C81 101.6(3)
C82 As81 As82 105.8(2)
C81 As81 As82 103.8(2)
C84 As82 C83 103.8(3)
C84 As82 As81 104.2(3)
C83 As82 As81 103.5(2)
Si81 C81 Si82 116.9(5)
Si81 C81 As81 120.3(3)
Si82 C81 As81 113.6(3)
Si83 C82 Si84 112.2(3)
Si83 C82 As81 105.6(2)
Si84 C82 As81 129.7(5)
Si85 C83 Si86 112.1(5)
Si85 C83 As82 107.2(3)
Si86 C83 As82 116.6(5)
Si88 C84 Si87 116.7(3)
Si88 C84 As82 121.4(3)
Si87 C84 As82 114.4(3)
C81 Si81 C812 111.8(4)
C81 Si81 C813 107.7(3)
C812 Si81 C813 106.8(3)
C81 Si81 C811 116.7(3)
C812 Si81 C811 108.0(3)
C813 Si81 C811 105.1(4)
C821 Si82 C823 105.2(4)
C821 Si82 C822 106.8(3)
C823 Si82 C822 107.1(3)
C821 Si82 C81 114.1(3)
C823 Si82 C81 108.8(3)
C822 Si82 C81 114.2(4)
C831 Si83 C832 103.5(4)
C831 Si83 C82 111.4(3)
C832 Si83 C82 111.8(3)
C831 Si83 C833 107.9(3)
C832 Si83 C833 109.3(3)
C82 Si83 C833 112.4(4)
C841 Si84 C843 105.8(3)
C841 Si84 C842 107.5(3)
C843 Si84 C842 104.2(4)
C841 Si84 C82 105.9(4)
C843 Si84 C82 118.2(3)
C842 Si84 C82 114.6(3)
C851 Si85 C852 104.5(3)
C851 Si85 C83 114.0(5)
C852 Si85 C83 112.2(4)
C851 Si85 C853 105.0(4)
C852 Si85 C853 109.4(5)
C83 Si85 C853 111.4(4)
C861 Si86 C862 111.3(4)
C861 Si86 C83 108.9(3)
C862 Si86 C83 112.4(4)
C861 Si86 C863 106.6(4)
C862 Si86 C863 103.6(4)
C83 Si86 C863 113.9(5)
C871 Si87 C872 107.0(4)
C871 Si87 C873 106.4(4)
C872 Si87 C873 106.9(4)
C871 Si87 C84 114.9(4)
C872 Si87 C84 112.2(3)
C873 Si87 C84 109.0(4)
C881 Si88 C84 112.1(3)
C881 Si88 C883 106.6(4)
C84 Si88 C883 108.9(4)
C881 Si88 C882 107.7(4)
C84 Si88 C882 113.3(4)
C883 Si88 C882 108.0(4)

loop_
_geom_bond_atom_site_label_1
_geom_bond_atom_site_label_2
_geom_bond_distance
As11 C11 2.042(6)
As11 C12 2.060(9)
As11 As12 2.586(2)
As12 C13 2.047(5)
As12 C14 2.059(9)
C11 Si11 1.881(6)
C11 Si12 1.905(5)
C12 Si14 1.881(6)
C12 Si13 1.883(9)
C13 Si16 1.880(7)
C13 Si15 1.911(6)
C14 Si18 1.855(8)
C14 Si17 1.901(7)
Si11 C112 1.862(6)
Si11 C113 1.877(8)
Si11 C111 1.884(9)
Si12 C122 1.861(6)
Si12 C123 1.874(10)
Si12 C121 1.879(8)
Si13 C133 1.858(7)
Si13 C132 1.868(9)
Si13 C131 1.873(7)
Si14 C142 1.865(6)
Si14 C143 1.864(8)
Si14 C141 1.890(11)
Si15 C153 1.852(9)
Si15 C151 1.858(8)
Si15 C152 1.874(6)
Si16 C163 1.844(7)
Si16 C162 1.860(8)
Si16 C161 1.887(8)
Si17 C171 1.858(9)
Si17 C172 1.877(6)
Si17 C173 1.887(7)
Si18 C182 1.852(7)
Si18 C181 1.865(7)
Si18 C183 1.867(8)
As21 C22 2.023(5)
As21 C21 2.028(10)
As21 As22 2.5382(15)
As22 C23 2.030(10)
As22 C24 2.034(6)
C21 Si22 1.888(7)
C21 Si21 1.889(8)
C22 Si24 1.865(7)
C22 Si23 1.914(5)
C23 Si26 1.897(6)
C23 Si25 1.904(10)
C24 Si28 1.883(6)
C24 Si27 1.925(6)
Si21 C211 1.862(7)
Si21 C213 1.870(10)
Si21 C212 1.873(8)
Si22 C222 1.845(8)
Si22 C223 1.863(9)
Si22 C221 1.884(7)
Si23 C231 1.828(7)
Si23 C232 1.891(11)
Si23 C233 1.910(12)
Si24 C242 1.804(14)
Si24 C243 1.876(7)
Si24 C241 1.877(7)
Si25 C251 1.857(7)
Si25 C253 1.859(7)
Si25 C252 1.878(9)
Si26 C261 1.847(6)
Si26 C263 1.865(11)
Si26 C262 1.867(8)
Si27 C273 1.871(10)
Si27 C272 1.873(6)
Si27 C271 1.873(10)
Si28 C282 1.866(7)
Si28 C281 1.882(11)
Si28 C283 1.888(7)
As31 C31 2.013(9)
As31 C32 2.047(5)
As31 As32 2.590(2)
As32 C34 2.026(6)
As32 C33 2.028(9)
C31 Si31 1.901(8)
C31 Si32 1.916(7)
C32 Si34 1.902(7)
C32 Si33 1.901(6)
C33 Si36 1.890(6)
C33 Si35 1.894(10)
C34 Si38 1.888(6)
C34 Si37 1.916(6)
Si31 C312 1.871(7)
Si31 C311 1.882(7)
Si31 C313 1.888(8)
Si32 C323 1.871(6)
Si32 C321 1.888(9)
Si32 C322 1.906(7)
Si33 C333 1.860(8)
Si33 C331 1.874(8)
Si33 C332 1.880(6)
Si34 C341 1.864(8)
Si34 C343 1.863(7)
Si34 C342 1.876(8)
Si35 C351 1.861(6)
Si35 C353 1.873(7)
Si35 C352 1.892(9)
Si36 C363 1.862(11)
Si36 C361 1.872(6)
Si36 C362 1.886(8)
Si37 C371 1.865(8)
Si37 C372 1.866(6)
Si37 C373 1.882(10)
Si38 C381 1.860(6)
Si38 C383 1.873(8)
Si38 C382 1.877(10)
As41 C41 2.028(6)
As41 C42 2.038(9)
As41 As42 2.585(2)
As42 C44 2.011(9)
As42 C43 2.043(5)
C41 Si41 1.897(6)
C41 Si42 1.909(5)
C42 Si44 1.892(6)
C42 Si43 1.898(10)
C43 Si46 1.901(7)
C43 Si45 1.911(6)
C44 Si48 1.898(8)
C44 Si47 1.921(7)
Si41 C412 1.857(6)
Si41 C413 1.864(8)
Si41 C411 1.887(10)
Si42 C421 1.852(8)
Si42 C423 1.867(11)
Si42 C422 1.880(6)
Si43 C431 1.875(6)
Si43 C432 1.876(9)
Si43 C433 1.885(7)
Si44 C441 1.854(8)
Si44 C443 1.873(6)
Si44 C442 1.885(10)
Si45 C453 1.837(8)
Si45 C451 1.858(8)
Si45 C452 1.864(7)
Si46 C461 1.832(8)
Si46 C462 1.848(8)
Si46 C463 1.882(7)
Si47 C473 1.872(6)
Si47 C471 1.873(10)
Si47 C472 1.882(7)
Si48 C481 1.873(7)
Si48 C482 1.886(7)
Si48 C483 1.899(8)
As51 C51 2.032(5)
As51 C52 2.039(9)
As51 As52 2.576(2)
As52 C54 2.022(9)
As52 C53 2.033(5)
C51 Si51 1.892(6)
C51 Si52 1.906(5)
C52 Si54 1.876(6)
C52 Si53 1.911(10)
C53 Si56 1.863(9)
C53 Si55 1.916(6)
C54 Si58 1.876(8)
C54 Si57 1.909(7)
Si51 C513 1.859(8)
Si51 C512 1.868(6)
Si51 C511 1.878(10)
Si52 C522 1.859(5)
Si52 C523 1.876(11)
Si52 C521 1.891(8)
Si53 C532 1.862(11)
Si53 C531 1.867(7)
Si53 C533 1.868(6)
Si54 C542 1.817(8)
Si54 C541 1.856(7)
Si54 C543 1.887(9)
Si55 C551 1.859(8)
Si55 C552 1.880(9)
Si55 C553 1.886(7)
Si56 C561 1.845(11)
Si56 C562 1.846(6)
Si56 C563 1.847(6)
Si57 C573 1.849(8)
Si57 C571 1.864(10)
Si57 C572 1.887(6)
Si58 C583 1.872(8)
Si58 C582 1.884(7)
Si58 C581 1.884(7)
As61 C62 2.023(6)
As61 C61 2.037(9)
As61 As62 2.587(2)
As62 C63 2.020(10)
As62 C64 2.026(5)
C61 Si61 1.875(8)
C61 Si62 1.908(7)
C62 Si64 1.904(7)
C62 Si63 1.915(6)
C63 Si66 1.880(6)
C63 Si65 1.917(10)
C64 Si68 1.896(6)
C64 Si67 1.914(5)
Si61 C612 1.873(7)
Si61 C611 1.877(8)
Si61 C613 1.887(8)
Si62 C623 1.864(6)
Si62 C622 1.869(8)
Si62 C621 1.874(10)
Si63 C631 1.852(8)
Si63 C633 1.883(9)
Si63 C632 1.892(7)
Si64 C643 1.868(8)
Si64 C641 1.878(9)
Si64 C642 1.882(8)
Si65 C651 1.859(7)
Si65 C653 1.869(6)
Si65 C652 1.907(10)
Si66 C662 1.851(8)
Si66 C663 1.854(11)
Si66 C661 1.884(6)
Si67 C673 1.859(6)
Si67 C672 1.865(10)
Si67 C671 1.881(8)
Si68 C681 1.865(6)
Si68 C683 1.868(7)
Si68 C682 1.878(10)
As71 C71 2.016(6)
As71 C72 2.031(9)
As71 As72 2.591(2)
As72 C74 2.051(5)
As72 C73 2.056(9)
C71 Si72 1.888(5)
C71 Si71 1.907(6)
C72 Si74 1.884(6)
C72 Si73 1.894(10)
C73 Si78 1.874(7)
C73 Si77 1.888(7)
C74 Si76 1.893(7)
C74 Si75 1.906(6)
Si71 C713 1.866(8)
Si71 C712 1.869(6)
Si71 C711 1.906(10)
Si72 C721 1.867(8)
Si72 C723 1.883(10)
Si72 C722 1.886(6)
Si73 C733 1.873(7)
Si73 C731 1.875(6)
Si73 C732 1.891(9)
Si74 C742 1.829(10)
Si74 C743 1.857(6)
Si74 C741 1.858(8)
Si75 C753 1.858(8)
Si75 C751 1.859(8)
Si75 C752 1.866(6)
Si76 C762 1.851(8)
Si76 C763 1.870(8)
Si76 C761 1.872(7)
Si77 C773 1.877(7)
Si77 C772 1.886(5)
Si77 C771 1.889(9)
Si78 C783 1.866(7)
Si78 C782 1.873(7)
Si78 C781 1.890(7)
As81 C82 2.046(5)
As81 C81 2.060(9)
As81 As82 2.592(2)
As82 C84 2.011(6)
As82 C83 2.025(9)
C81 Si81 1.864(7)
C81 Si82 1.894(7)
C82 Si83 1.897(6)
C82 Si84 1.916(7)
C83 Si85 1.897(11)
C83 Si86 1.896(6)
C84 Si88 1.893(6)
C84 Si87 1.899(5)
Si81 C812 1.866(7)
Si81 C813 1.877(8)
Si81 C811 1.882(7)
Si82 C821 1.876(9)
Si82 C823 1.880(6)
Si82 C822 1.883(7)
Si83 C831 1.873(9)
Si83 C832 1.892(7)
Si83 C833 1.900(8)
Si84 C841 1.879(8)
Si84 C843 1.879(8)
Si84 C842 1.883(7)
Si85 C851 1.856(6)
Si85 C852 1.881(7)
Si85 C853 1.908(10)
Si86 C861 1.867(6)
Si86 C862 1.880(9)
Si86 C863 1.895(10)
Si87 C871 1.867(9)
Si87 C872 1.873(6)
Si87 C873 1.881(10)
Si88 C881 1.877(6)
Si88 C883 1.894(8)
Si88 C882 1.903(10)
